data_1566699
loop_
_publ_author_name
'Reinfandt, Niklas'
'Hauser, Adrian'
'M\"unzfeld, Luca'
'Roesky, Peter W.'

_publ_section_title
;
 From a nanoparticular solid-state material to molecular
 organo-f-element-polyarsenides
;
_journal_name_full 'Chemical Science'
_journal_paper_doi 10.1039/D1SC05797A
_journal_year 2022
_chemical_formula_moiety 'C56 H108 As7 Ce2 K O6 Si8, 3(C7 H8)'
_chemical_formula_sum 'C77 H132 As7 Ce2 K O6 Si8'
_chemical_formula_weight 2222.32
_space_group_crystal_system monoclinic
_space_group_IT_number 14
_space_group_name_Hall '-P 2yn'
_space_group_name_H-M_alt 'P 1 21/n 1'
_atom_sites_solution_hydrogens geom
_audit_creation_date 2021-03-26
_audit_creation_method
;
Olex2 1.3
(compiled 2020.11.12 svn.r5f609507 for OlexSys, GUI svn.r6272)
;
_audit_update_record
;
2021-07-06 deposited with the CCDC.	2022-01-24 downloaded from the CCDC.
;
_cell_angle_alpha 90
_cell_angle_beta 96.273(2)
_cell_angle_gamma 90
_cell_formula_units_Z 4
_cell_length_a 20.0117(4)
_cell_length_b 18.0444(3)
_cell_length_c 27.5019(6)
_cell_measurement_reflns_used 46357
_cell_measurement_temperature 100
_cell_measurement_theta_max 30.30
_cell_measurement_theta_min 2.05
_cell_volume 9871.5(3)
_computing_cell_refinement
;
X-Area Recipe 1.33.0.0 (STOE, 2015)
;
_computing_data_collection
;
X-Area Pilatus3_SV 1.31.150.0 (STOE, 2018)
;
_computing_data_reduction
;
X-Area Integrate 1.73.1.0 (STOE, 2018)
X-Area LANA 1.73.2.0 (STOE, 2018)
;
_computing_molecular_graphics 'Olex2 1.3 (Dolomanov et al., 2009)'
_computing_publication_material 'Olex2 1.3 (Dolomanov et al., 2009)'
_computing_structure_refinement 'SHELXL 2018/3 (Sheldrick, 2015)'
_computing_structure_solution 'SHELXT  (Sheldrick, 2015)'
_diffrn_ambient_temperature 100
_diffrn_detector Pilatus200K
_diffrn_detector_area_resol_mean 5.81
_diffrn_detector_type 'DECTRIS PILATUS 200K'
_diffrn_measured_fraction_theta_full 0.998
_diffrn_measured_fraction_theta_max 0.871
_diffrn_measurement_details
;
 398 frames, detector distance = 60 mm
;
_diffrn_measurement_device 'Eulerian 4-circle diffractometer'
_diffrn_measurement_device_type 'STOE STADIVARI'
_diffrn_measurement_method 'rotation method, \w scans'
_diffrn_radiation_collimation '0.5 mm diameter, monocapillary'
_diffrn_radiation_monochromator 'plane graphite'
_diffrn_radiation_polarisn_norm 0
_diffrn_radiation_probe x-ray
_diffrn_radiation_type 'Mo K\a'
_diffrn_radiation_wavelength 0.71073
_diffrn_reflns_av_R_equivalents 0.0327
_diffrn_reflns_av_unetI/netI 0.0665
_diffrn_reflns_Laue_measured_fraction_full 0.998
_diffrn_reflns_Laue_measured_fraction_max 0.871
_diffrn_reflns_limit_h_max 27
_diffrn_reflns_limit_h_min -23
_diffrn_reflns_limit_k_max 25
_diffrn_reflns_limit_k_min -23
_diffrn_reflns_limit_l_max 27
_diffrn_reflns_limit_l_min -38
_diffrn_reflns_number 60541
_diffrn_reflns_point_group_measured_fraction_full 0.998
_diffrn_reflns_point_group_measured_fraction_max 0.871
_diffrn_reflns_theta_full 25.242
_diffrn_reflns_theta_max 30.288
_diffrn_reflns_theta_min 2.051
_diffrn_source 'Mo Genix 3D HF'
_diffrn_source_current 1.000
_diffrn_source_power 0.050
_diffrn_source_voltage 50
_exptl_absorpt_coefficient_mu 3.421
_exptl_absorpt_correction_T_max 0.5747
_exptl_absorpt_correction_T_min 0.4060
_exptl_absorpt_correction_type multi-scan
_exptl_absorpt_process_details
;
STOE X-Red32, absorption correction by Gaussian integration, analogous to
P. Coppens, "The Evaluation of Absorption and Extinction in Single-Crystal
Structure Analysis", published in: F. R. Ahmed (Editor), "Crystallographic
Computing", Munksgaard, Copenhagen (1970), 255 - 270.
Afterwards scaling of reflection intensities was performed within STOE LANA.
J. Koziskova, F. Hahn, J. Richter, J. Kozisek, "Comparison of different
absorption corrections on the model structure of tetrakis(\m~2~-acetato)-
diaqua-di-copper(II)", Acta Chimica Slovaca, vol. 9, no. 2, 2016, pp. 136 - 140.
;
_exptl_crystal_colour 'clear red'
_exptl_crystal_colour_lustre clear
_exptl_crystal_colour_primary red
_exptl_crystal_density_diffrn 1.495
_exptl_crystal_density_method 'not measured'
_exptl_crystal_description irregular
_exptl_crystal_F_000 4480
_exptl_crystal_size_max 0.306
_exptl_crystal_size_mid 0.222
_exptl_crystal_size_min 0.171
_refine_diff_density_max 2.261
_refine_diff_density_min -0.621
_refine_diff_density_rms 0.123
_refine_ls_extinction_method none
_refine_ls_goodness_of_fit_ref 0.974
_refine_ls_hydrogen_treatment constr
_refine_ls_matrix_type full
_refine_ls_number_parameters 977
_refine_ls_number_reflns 25742
_refine_ls_number_restraints 78
_refine_ls_restrained_S_all 0.974
_refine_ls_R_factor_all 0.0678
_refine_ls_R_factor_gt 0.0364
_refine_ls_shift/su_max 0.003
_refine_ls_shift/su_mean 0.000
_refine_ls_structure_factor_coef Fsqd
_refine_ls_weighting_details 'w=1/[\s^2^(Fo^2^)+(0.0312P)^2^] where P=(Fo^2^+2Fc^2^)/3'
_refine_ls_weighting_scheme calc
_refine_ls_wR_factor_gt 0.0674
_refine_ls_wR_factor_ref 0.0749
_reflns_d_resolution_high 0.705
_reflns_d_resolution_low 10.731
_reflns_Friedel_coverage 0.000
_reflns_limit_h_max 27
_reflns_limit_h_min -23
_reflns_limit_k_max 25
_reflns_limit_k_min -23
_reflns_limit_l_max 27
_reflns_limit_l_min -38
_reflns_number_gt 17981
_reflns_number_total 25742
_reflns_threshold_expression 'I > 2\s(I)'
_cod_data_source_file d1sc05797a2.cif
_cod_data_source_block nr133tol
_cod_database_code 1566699
_shelx_shelxl_version_number 2018/3
_shelx_space_group_comment
;
The symmetry employed for this shelxl refinement is uniquely defined
by the following loop, which should always be used as a source of
symmetry information in preference to the above space-group names.
They are only intended as comments.
;
_shelx_estimated_absorpt_t_max 0.592
_shelx_estimated_absorpt_t_min 0.421
_olex2_refinement_description
;
1. Uiso/Uaniso restraints and constraints
Uanis(C72A) \\sim Ueq, Uanis(C77A) \\sim Ueq, Uanis(C76A) \\sim Ueq,
Uanis(C75A) \\sim Ueq, Uanis(C74A) \\sim Ueq, Uanis(C73A) \\sim Ueq: with sigma
of 0.1 and sigma for terminal atoms of 0.2
Uanis(C74B) \\sim Ueq, Uanis(C75B) \\sim Ueq, Uanis(C76B) \\sim Ueq,
Uanis(C77B) \\sim Ueq, Uanis(C72B) \\sim Ueq, Uanis(C73B) \\sim Ueq: with sigma
of 0.01 and sigma for terminal atoms of 0.02
Uanis(C71A) \\sim Ueq, Uanis(C72A) \\sim Ueq: with sigma of 0.01 and sigma for
terminal atoms of 0.02
2. Others
 Fixed Sof: C72A(0.65) C73A(0.65) H73A(0.65) C74A(0.65) H74A(0.65) C75A(0.65)
 H75A(0.65) C76A(0.65) H76A(0.65) C77A(0.65) H77A(0.65) C71A(0.65) H71A(0.65)
 H71B(0.65) H71C(0.65) C71B(0.35) H71D(0.35) H71E(0.35) H71F(0.35) C72B(0.35)
 C73B(0.35) H73B(0.35) C74B(0.35) H74B(0.35) C75B(0.35) H75B(0.35) C76B(0.35)
 H76B(0.35) C77B(0.35) H77B(0.35)
3.a Secondary CH2 refined with riding coordinates:
 C47(H47A,H47B), C48(H48A,H48B), C55(H55A,H55B), C53(H53A,H53B), C45(H45A,
 H45B), C54(H54A,H54B), C49(H49A,H49B), C50(H50A,H50B), C56(H56A,H56B),
 C46(H46A,H46B), C51(H51A,H51B), C52(H52A,H52B)
3.b Aromatic/amide H refined with riding coordinates:
 C24(H24), C3(H3), C5(H5), C38(H38), C15(H15), C16(H16), C2(H2), C35(H35),
 C25(H25), C13(H13), C37(H37), C27(H27), C63(H63), C62(H62), C59(H59), C61(H61),
  C60(H60), C68(H68), C67(H67), C70(H70), C69(H69), C66(H66), C73A(H73A),
 C74A(H74A), C75A(H75A), C76A(H76A), C77A(H77A), C73B(H73B), C74B(H74B),
 C75B(H75B), C76B(H76B), C77B(H77B)
3.c Fitted hexagon refined as free rotating group:
 C72A(C73A,C74A,C75A,C76A,C77A), C72B(C73B,C74B,C75B,C76B,C77B)
3.d Idealised Me refined as rotating group:
 C42(H42A,H42B,H42C), C33(H33A,H33B,H33C), C19(H19A,H19B,H19C), C39(H39A,H39B,
 H39C), C11(H11A,H11B,H11C), C10(H10A,H10B,H10C), C20(H20A,H20B,H20C), C29(H29A,
 H29B,H29C), C30(H30A,H30B,H30C), C21(H21A,H21B,H21C), C43(H43A,H43B,H43C),
 C28(H28A,H28B,H28C), C32(H32A,H32B,H32C), C22(H22A,H22B,H22C), C18(H18A,H18B,
 H18C), C17(H17A,H17B,H17C), C41(H41A,H41B,H41C), C44(H44A,H44B,H44C), C31(H31A,
 H31B,H31C), C9(H9A,H9B,H9C), C6(H6A,H6B,H6C), C8(H8A,H8B,H8C), C40(H40A,H40B,
 H40C), C57(H57A,H57B,H57C), C7(H7A,H7B,H7C), C64(H64A,H64B,H64C), C71A(H71A,
 H71B,H71C), C71B(H71D,H71E,H71F)
;
_olex2_diffrn_ambient_temperature_device 'Oxford Cryosystems'
_olex2_exptl_crystal_mounting_method 'The crystal was mounted on a MITIGEN holder in mineral oil'
_olex2_submission_special_instructions 'No special instructions were received'

loop_
_space_group_symop_operation_xyz
'x, y, z'
'-x+1/2, y+1/2, -z+1/2'
'-x, -y, -z'
'x-1/2, -y-1/2, z-1/2'

loop_
_atom_site_label
_atom_site_type_symbol
_atom_site_fract_x
_atom_site_fract_y
_atom_site_fract_z
_atom_site_U_iso_or_equiv
_atom_site_adp_type
_atom_site_occupancy
_atom_site_site_symmetry_order
_atom_site_calc_flag
_atom_site_refinement_flags_posn
_atom_site_refinement_flags_adp
_atom_site_refinement_flags_occupancy
_atom_site_disorder_assembly
_atom_site_disorder_group
Ce1 Ce 0.29061(2) 0.67059(2) 0.41323(2) 0.01467(4) Uani 1 1 d . . . . .
Ce2 Ce 0.24126(2) 0.73798(2) 0.62380(2) 0.01562(4) Uani 1 1 d . . . . .
As1 As 0.31678(2) 0.61189(2) 0.54066(2) 0.01564(7) Uani 1 1 d . . . . .
As4 As 0.26688(2) 0.73331(2) 0.51508(2) 0.01596(7) Uani 1 1 d . . . . .
As3 As 0.24716(2) 0.57294(2) 0.60228(2) 0.01656(7) Uani 1 1 d . . . . .
As7 As 0.15118(2) 0.69612(2) 0.50108(2) 0.01903(8) Uani 1 1 d . . . . .
As6 As 0.13897(2) 0.59234(2) 0.55859(2) 0.01845(8) Uani 1 1 d . . . . .
As5 As 0.15392(2) 0.56644(2) 0.47243(2) 0.01912(8) Uani 1 1 d . . . . .
As2 As 0.26979(2) 0.53362(2) 0.47453(2) 0.01727(8) Uani 1 1 d . . . . .
K1 K 0.22409(4) 0.37771(4) 0.55541(3) 0.02270(17) Uani 1 1 d . . . . .
Si9 Si 0.08507(5) 0.64254(5) 0.69968(4) 0.0200(2) Uani 1 1 d . . . . .
Si5 Si 0.36388(5) 0.92874(5) 0.64239(4) 0.0207(2) Uani 1 1 d . . . . .
Si2 Si 0.42607(5) 0.84702(5) 0.40285(4) 0.0206(2) Uani 1 1 d . . . . .
Si6 Si 0.35543(5) 0.65115(6) 0.74808(4) 0.0236(2) Uani 1 1 d . . . . .
Si3 Si 0.17186(5) 0.52954(6) 0.30878(4) 0.0220(2) Uani 1 1 d . . . . .
Si8 Si 0.10177(5) 0.90358(6) 0.57833(4) 0.0246(2) Uani 1 1 d . . . . .
Si4 Si 0.14748(5) 0.83611(6) 0.36571(4) 0.0255(2) Uani 1 1 d . . . . .
Si1 Si 0.43730(5) 0.52918(6) 0.36531(4) 0.0239(2) Uani 1 1 d . . . . .
O3 O 0.13631(11) 0.39007(13) 0.62894(9) 0.0243(6) Uani 1 1 d . . . . .
O2 O 0.27282(11) 0.34966(12) 0.65906(9) 0.0221(5) Uani 1 1 d . . . . .
O1 O 0.36008(11) 0.34979(13) 0.58555(9) 0.0246(6) Uani 1 1 d . . . . .
O5 O 0.16860(12) 0.33517(14) 0.46259(9) 0.0289(6) Uani 1 1 d . . . . .
O6 O 0.30553(12) 0.30874(13) 0.49093(9) 0.0276(6) Uani 1 1 d . . . . .
O4 O 0.08229(11) 0.35400(14) 0.53488(10) 0.0289(6) Uani 1 1 d . . . . .
C24 C 0.37754(16) 0.77060(19) 0.62436(13) 0.0210(8) Uani 1 1 d . . . . .
H24 H 0.392890 0.776941 0.593140 0.025 Uiso 1 1 calc R U . . .
C3 C 0.41955(15) 0.70671(19) 0.45615(13) 0.0194(7) Uani 1 1 d . . . . .
H3 H 0.421302 0.729182 0.487498 0.023 Uiso 1 1 calc R U . . .
C5 C 0.41376(15) 0.68972(18) 0.37426(13) 0.0191(7) Uani 1 1 d . . . . .
H5 H 0.411168 0.698812 0.340085 0.023 Uiso 1 1 calc R U . . .
C1 C 0.41891(15) 0.61818(18) 0.39591(12) 0.0170(7) Uani 1 1 d . . . . .
C4 C 0.41298(15) 0.74551(18) 0.41015(12) 0.0180(7) Uani 1 1 d . . . . .
C14 C 0.18984(16) 0.74742(19) 0.35306(12) 0.0191(7) Uani 1 1 d . . . . .
C38 C 0.16786(16) 0.84201(19) 0.67080(13) 0.0211(8) Uani 1 1 d . . . . .
H38 H 0.192795 0.885500 0.680115 0.025 Uiso 1 1 calc R U . . .
C34 C 0.12791(16) 0.83156(18) 0.62535(13) 0.0195(7) Uani 1 1 d . . . . .
C15 C 0.24564(16) 0.7392(2) 0.32572(12) 0.0210(7) Uani 1 1 d . . . . .
H15 H 0.274251 0.778294 0.317637 0.025 Uiso 1 1 calc R U . . .
C16 C 0.25212(16) 0.66517(19) 0.31252(12) 0.0207(7) Uani 1 1 d . . . . .
H16 H 0.285447 0.646094 0.293826 0.025 Uiso 1 1 calc R U . . .
C2 C 0.42293(15) 0.63065(19) 0.44725(12) 0.0180(7) Uani 1 1 d . . . . .
H2 H 0.427238 0.593138 0.471627 0.022 Uiso 1 1 calc R U . . .
C35 C 0.10131(15) 0.75931(18) 0.62748(13) 0.0197(7) Uani 1 1 d . . . . .
H35 H 0.072571 0.736715 0.601931 0.024 Uiso 1 1 calc R U . . .
C25 C 0.37714(16) 0.70351(19) 0.64984(13) 0.0208(8) Uani 1 1 d . . . . .
H25 H 0.392033 0.657150 0.638691 0.025 Uiso 1 1 calc R U . . .
C26 C 0.35078(16) 0.71599(19) 0.69521(12) 0.0190(7) Uani 1 1 d . . . . .
C13 C 0.16345(16) 0.67464(19) 0.35613(12) 0.0194(7) Uani 1 1 d . . . . .
H13 H 0.125586 0.662467 0.372598 0.023 Uiso 1 1 calc R U . . .
C23 C 0.35133(15) 0.82804(18) 0.65250(13) 0.0191(7) Uani 1 1 d . . . . .
C37 C 0.16494(16) 0.77875(18) 0.69969(12) 0.0195(7) Uani 1 1 d . . . . .
H37 H 0.186975 0.772441 0.731809 0.023 Uiso 1 1 calc R U . . .
C36 C 0.12316(16) 0.72493(18) 0.67284(13) 0.0184(7) Uani 1 1 d . . . . .
C27 C 0.33628(15) 0.79282(19) 0.69603(12) 0.0194(7) Uani 1 1 d . . . . .
H27 H 0.318724 0.817516 0.722369 0.023 Uiso 1 1 calc R U . . .
C12 C 0.20074(16) 0.62252(18) 0.33154(12) 0.0188(7) Uani 1 1 d . . . . .
C47 C 0.23222(17) 0.39246(19) 0.68793(13) 0.0235(8) Uani 1 1 d . . . . .
H47A H 0.236167 0.445711 0.680059 0.028 Uiso 1 1 calc R U . . .
H47B H 0.247555 0.385447 0.723089 0.028 Uiso 1 1 calc R U . . .
C42 C 0.13397(18) 0.55457(19) 0.70195(14) 0.0273(8) Uani 1 1 d . . . . .
H42A H 0.134970 0.535433 0.668685 0.041 Uiso 1 1 calc R U . . .
H42B H 0.112665 0.518029 0.721642 0.041 Uiso 1 1 calc R U . . .
H42C H 0.180004 0.563954 0.716706 0.041 Uiso 1 1 calc R U . . .
C33 C 0.28027(17) 0.6603(2) 0.78218(14) 0.0295(9) Uani 1 1 d . . . . .
H33A H 0.277706 0.710981 0.794585 0.044 Uiso 1 1 calc R U . . .
H33B H 0.284023 0.625403 0.809665 0.044 Uiso 1 1 calc R U . . .
H33C H 0.239590 0.649200 0.760203 0.044 Uiso 1 1 calc R U . . .
C19 C 0.17081(17) 0.45621(19) 0.35627(13) 0.0271(8) Uani 1 1 d . . . . .
H19A H 0.215748 0.451467 0.374107 0.041 Uiso 1 1 calc R U . . .
H19B H 0.157582 0.408899 0.340567 0.041 Uiso 1 1 calc R U . . .
H19C H 0.138538 0.469653 0.379145 0.041 Uiso 1 1 calc R U . . .
C48 C 0.16059(17) 0.3680(2) 0.67733(13) 0.0256(8) Uani 1 1 d . . . . .
H48A H 0.157613 0.313514 0.680442 0.031 Uiso 1 1 calc R U . . .
H48B H 0.132944 0.390930 0.701024 0.031 Uiso 1 1 calc R U . . .
C39 C 0.1679(2) 0.9245(2) 0.53748(15) 0.0365(10) Uani 1 1 d . . . . .
H39A H 0.207574 0.945079 0.556927 0.055 Uiso 1 1 calc R U . . .
H39B H 0.150544 0.960673 0.512645 0.055 Uiso 1 1 calc R U . . .
H39C H 0.180379 0.878886 0.521403 0.055 Uiso 1 1 calc R U . . .
C11 C 0.38905(19) 0.8809(2) 0.34148(13) 0.0300(9) Uani 1 1 d . . . . .
H11A H 0.403578 0.848739 0.315939 0.045 Uiso 1 1 calc R U . . .
H11B H 0.404283 0.931730 0.336508 0.045 Uiso 1 1 calc R U . . .
H11C H 0.339887 0.880153 0.339840 0.045 Uiso 1 1 calc R U . . .
C10 C 0.39209(19) 0.8973(2) 0.45377(14) 0.0336(9) Uani 1 1 d . . . . .
H10A H 0.343159 0.891203 0.451070 0.050 Uiso 1 1 calc R U . . .
H10B H 0.403122 0.950039 0.451981 0.050 Uiso 1 1 calc R U . . .
H10C H 0.412071 0.877045 0.485104 0.050 Uiso 1 1 calc R U . . .
C20 C 0.2034(2) 0.8991(2) 0.40532(16) 0.0439(11) Uani 1 1 d . . . . .
H20A H 0.218774 0.873938 0.436092 0.066 Uiso 1 1 calc R U . . .
H20B H 0.178609 0.944040 0.412245 0.066 Uiso 1 1 calc R U . . .
H20C H 0.242392 0.912604 0.388466 0.066 Uiso 1 1 calc R U . . .
C29 C 0.29605(17) 0.98777(19) 0.66342(15) 0.0293(9) Uani 1 1 d . . . . .
H29A H 0.254145 0.979668 0.642117 0.044 Uiso 1 1 calc R U . . .
H29B H 0.308989 1.040051 0.662063 0.044 Uiso 1 1 calc R U . . .
H29C H 0.289386 0.974601 0.697123 0.044 Uiso 1 1 calc R U . . .
C30 C 0.37131(19) 0.9457(2) 0.57625(14) 0.0320(9) Uani 1 1 d . . . . .
H30A H 0.412765 0.922901 0.567400 0.048 Uiso 1 1 calc R U . . .
H30B H 0.372483 0.999130 0.570171 0.048 Uiso 1 1 calc R U . . .
H30C H 0.332566 0.923823 0.556456 0.048 Uiso 1 1 calc R U . . .
C58 C 0.22897(19) 0.1169(2) 0.51566(14) 0.0292(9) Uani 1 1 d . . . . .
C21 C 0.06908(18) 0.8175(2) 0.39443(15) 0.0375(10) Uani 1 1 d . . . . .
H21A H 0.040193 0.783846 0.373531 0.056 Uiso 1 1 calc R U . . .
H21B H 0.045245 0.864196 0.398295 0.056 Uiso 1 1 calc R U . . .
H21C H 0.080561 0.794608 0.426578 0.056 Uiso 1 1 calc R U . . .
C55 C 0.37134(18) 0.3389(2) 0.50132(14) 0.0314(9) Uani 1 1 d . . . . .
H55A H 0.369508 0.393689 0.499349 0.038 Uiso 1 1 calc R U . . .
H55B H 0.400744 0.320731 0.477183 0.038 Uiso 1 1 calc R U . . .
C43 C 0.00415(17) 0.6229(2) 0.66178(14) 0.0321(9) Uani 1 1 d . . . . .
H43A H -0.025305 0.666252 0.661844 0.048 Uiso 1 1 calc R U . . .
H43B H -0.017704 0.580188 0.675380 0.048 Uiso 1 1 calc R U . . .
H43C H 0.012876 0.611835 0.628155 0.048 Uiso 1 1 calc R U . . .
C53 C 0.20858(19) 0.2899(2) 0.43507(14) 0.0331(9) Uani 1 1 d . . . . .
H53A H 0.190787 0.291521 0.400050 0.040 Uiso 1 1 calc R U . . .
H53B H 0.206951 0.237915 0.446375 0.040 Uiso 1 1 calc R U . . .
C28 C 0.44442(17) 0.9547(2) 0.67925(14) 0.0300(9) Uani 1 1 d . . . . .
H28A H 0.441398 0.943472 0.713806 0.045 Uiso 1 1 calc R U . . .
H28B H 0.452660 1.007831 0.675502 0.045 Uiso 1 1 calc R U . . .
H28C H 0.481479 0.926443 0.667791 0.045 Uiso 1 1 calc R U . . .
C32 C 0.3625(2) 0.5533(2) 0.72747(15) 0.0379(10) Uani 1 1 d . . . . .
H32A H 0.324545 0.541571 0.703107 0.057 Uiso 1 1 calc R U . . .
H32B H 0.362075 0.520002 0.755578 0.057 Uiso 1 1 calc R U . . .
H32C H 0.404711 0.546926 0.712892 0.057 Uiso 1 1 calc R U . . .
C45 C 0.38154(17) 0.3281(2) 0.63448(14) 0.0272(8) Uani 1 1 d . . . . .
H45A H 0.430088 0.338469 0.642390 0.033 Uiso 1 1 calc R U . . .
H45B H 0.374132 0.274308 0.638550 0.033 Uiso 1 1 calc R U . . .
C22 C 0.1265(2) 0.8843(2) 0.30565(15) 0.0359(10) Uani 1 1 d . . . . .
H22A H 0.167833 0.893259 0.290488 0.054 Uiso 1 1 calc R U . . .
H22B H 0.104500 0.931660 0.311005 0.054 Uiso 1 1 calc R U . . .
H22C H 0.096109 0.853100 0.284024 0.054 Uiso 1 1 calc R U . . .
C54 C 0.27916(19) 0.3169(2) 0.44127(14) 0.0332(9) Uani 1 1 d . . . . .
H54A H 0.306539 0.288045 0.420102 0.040 Uiso 1 1 calc R U . . .
H54B H 0.280613 0.369692 0.431601 0.040 Uiso 1 1 calc R U . . .
C18 C 0.08380(18) 0.5419(2) 0.27937(14) 0.0328(9) Uani 1 1 d . . . . .
H18A H 0.054524 0.555207 0.304342 0.049 Uiso 1 1 calc R U . . .
H18B H 0.068028 0.495573 0.263465 0.049 Uiso 1 1 calc R U . . .
H18C H 0.082715 0.581496 0.254884 0.049 Uiso 1 1 calc R U . . .
C17 C 0.2255(2) 0.4993(2) 0.26077(14) 0.0367(10) Uani 1 1 d . . . . .
H17A H 0.226719 0.538598 0.236273 0.055 Uiso 1 1 calc R U . . .
H17B H 0.206657 0.454144 0.244931 0.055 Uiso 1 1 calc R U . . .
H17C H 0.271226 0.489376 0.275961 0.055 Uiso 1 1 calc R U . . .
C49 C 0.06679(17) 0.3734(2) 0.61760(15) 0.0319(9) Uani 1 1 d . . . . .
H49A H 0.040055 0.400478 0.640102 0.038 Uiso 1 1 calc R U . . .
H49B H 0.059198 0.319637 0.621591 0.038 Uiso 1 1 calc R U . . .
C50 C 0.04531(18) 0.3960(2) 0.56590(16) 0.0352(10) Uani 1 1 d . . . . .
H50A H -0.003406 0.386862 0.557768 0.042 Uiso 1 1 calc R U . . .
H50B H 0.053926 0.449510 0.561631 0.042 Uiso 1 1 calc R U . . .
C41 C 0.02548(19) 0.8695(2) 0.53971(15) 0.0395(10) Uani 1 1 d . . . . .
H41A H 0.036402 0.823782 0.523032 0.059 Uiso 1 1 calc R U . . .
H41B H 0.010288 0.907233 0.515352 0.059 Uiso 1 1 calc R U . . .
H41C H -0.010318 0.859562 0.560465 0.059 Uiso 1 1 calc R U . . .
C56 C 0.39844(17) 0.3155(2) 0.55130(15) 0.0314(9) Uani 1 1 d . . . . .
H56A H 0.395733 0.260926 0.554223 0.038 Uiso 1 1 calc R U . . .
H56B H 0.446199 0.330343 0.557912 0.038 Uiso 1 1 calc R U . . .
C46 C 0.34179(17) 0.3710(2) 0.66769(14) 0.0275(8) Uani 1 1 d . . . . .
H46A H 0.359016 0.361078 0.702194 0.033 Uiso 1 1 calc R U . . .
H46B H 0.346240 0.424757 0.661513 0.033 Uiso 1 1 calc R U . . .
C51 C 0.06073(18) 0.3655(2) 0.48421(15) 0.0371(10) Uani 1 1 d . . . . .
H51A H 0.068522 0.417671 0.475230 0.045 Uiso 1 1 calc R U . . .
H51B H 0.012067 0.354883 0.477405 0.045 Uiso 1 1 calc R U . . .
C63 C 0.2692(2) 0.1465(2) 0.55495(15) 0.0348(10) Uani 1 1 d . . . . .
H63 H 0.316435 0.139120 0.557378 0.042 Uiso 1 1 calc R U . . .
C44 C 0.07104(19) 0.6667(2) 0.76389(13) 0.0320(9) Uani 1 1 d . . . . .
H44A H 0.114475 0.670705 0.783954 0.048 Uiso 1 1 calc R U . . .
H44B H 0.043987 0.627987 0.777241 0.048 Uiso 1 1 calc R U . . .
H44C H 0.047297 0.714222 0.764124 0.048 Uiso 1 1 calc R U . . .
C62 C 0.2422(2) 0.1865(2) 0.59050(16) 0.0393(10) Uani 1 1 d . . . . .
H62 H 0.270680 0.206714 0.617117 0.047 Uiso 1 1 calc R U . . .
C31 C 0.43221(17) 0.6740(2) 0.79006(14) 0.0311(9) Uani 1 1 d . . . . .
H31A H 0.472252 0.664945 0.773365 0.047 Uiso 1 1 calc R U . . .
H31B H 0.433856 0.642880 0.819356 0.047 Uiso 1 1 calc R U . . .
H31C H 0.430872 0.726332 0.799537 0.047 Uiso 1 1 calc R U . . .
C9 C 0.51808(17) 0.8669(2) 0.40701(15) 0.0326(9) Uani 1 1 d . . . . .
H9A H 0.539844 0.849832 0.438666 0.049 Uiso 1 1 calc R U . . .
H9B H 0.525060 0.920425 0.403928 0.049 Uiso 1 1 calc R U . . .
H9C H 0.537612 0.841051 0.380607 0.049 Uiso 1 1 calc R U . . .
C6 C 0.51766(19) 0.4914(2) 0.39668(17) 0.0429(11) Uani 1 1 d . . . . .
H6A H 0.554298 0.526252 0.392951 0.064 Uiso 1 1 calc R U . . .
H6B H 0.527576 0.443683 0.382020 0.064 Uiso 1 1 calc R U . . .
H6C H 0.513245 0.484403 0.431525 0.064 Uiso 1 1 calc R U . . .
C52 C 0.09985(18) 0.3148(2) 0.45503(15) 0.0357(10) Uani 1 1 d . . . . .
H52A H 0.094273 0.262859 0.465480 0.043 Uiso 1 1 calc R U . . .
H52B H 0.083253 0.318704 0.419868 0.043 Uiso 1 1 calc R U . . .
C8 C 0.37156(19) 0.4578(2) 0.37089(17) 0.0412(11) Uani 1 1 d . . . . .
H8A H 0.367903 0.448056 0.405551 0.062 Uiso 1 1 calc R U . . .
H8B H 0.383824 0.411989 0.354918 0.062 Uiso 1 1 calc R U . . .
H8C H 0.328296 0.475777 0.355131 0.062 Uiso 1 1 calc R U . . .
C40 C 0.0821(2) 0.9906(2) 0.61062(16) 0.0388(10) Uani 1 1 d . . . . .
H40A H 0.046782 0.980772 0.631781 0.058 Uiso 1 1 calc R U . . .
H40B H 0.066633 1.028563 0.586491 0.058 Uiso 1 1 calc R U . . .
H40C H 0.122632 1.008170 0.630522 0.058 Uiso 1 1 calc R U . . .
C59 C 0.16032(19) 0.1277(2) 0.51324(15) 0.0333(9) Uani 1 1 d . . . . .
H59 H 0.131616 0.107693 0.486676 0.040 Uiso 1 1 calc R U . . .
C61 C 0.1736(2) 0.1972(2) 0.58752(15) 0.0374(10) Uani 1 1 d . . . . .
H61 H 0.154863 0.225162 0.611980 0.045 Uiso 1 1 calc R U . . .
C57 C 0.2589(2) 0.0765(3) 0.47574(16) 0.0460(12) Uani 1 1 d . . . . .
H57A H 0.282288 0.111850 0.456473 0.069 Uiso 1 1 calc R U . . .
H57B H 0.223124 0.051894 0.454479 0.069 Uiso 1 1 calc R U . . .
H57C H 0.290915 0.039370 0.490107 0.069 Uiso 1 1 calc R U . . .
C7 C 0.4456(2) 0.5467(2) 0.29975(15) 0.0406(11) Uani 1 1 d . . . . .
H7A H 0.403439 0.567382 0.283889 0.061 Uiso 1 1 calc R U . . .
H7B H 0.455457 0.500040 0.283759 0.061 Uiso 1 1 calc R U . . .
H7C H 0.482237 0.581947 0.296972 0.061 Uiso 1 1 calc R U . . .
C60 C 0.1329(2) 0.1679(2) 0.54965(16) 0.0362(10) Uani 1 1 d . . . . .
H60 H 0.085658 0.174815 0.547912 0.043 Uiso 1 1 calc R U . . .
C68 C 0.5748(2) 0.8802(3) 0.5633(2) 0.0503(13) Uani 1 1 d . . . . .
H68 H 0.574573 0.910038 0.534812 0.060 Uiso 1 1 calc R U . . .
C67 C 0.6072(2) 0.9043(3) 0.60785(19) 0.0497(13) Uani 1 1 d . . . . .
H67 H 0.630501 0.950292 0.609683 0.060 Uiso 1 1 calc R U . . .
C70 C 0.5423(2) 0.7701(3) 0.6036(2) 0.0546(15) Uani 1 1 d . . . . .
H70 H 0.520404 0.723267 0.601553 0.066 Uiso 1 1 calc R U . . .
C69 C 0.5430(2) 0.8126(3) 0.5613(2) 0.0531(14) Uani 1 1 d . . . . .
H69 H 0.521583 0.794727 0.531046 0.064 Uiso 1 1 calc R U . . .
C66 C 0.6057(2) 0.8616(3) 0.64947(19) 0.0520(13) Uani 1 1 d . . . . .
H66 H 0.628052 0.878917 0.679577 0.062 Uiso 1 1 calc R U . . .
C65 C 0.5725(3) 0.7943(3) 0.6484(2) 0.0570(15) Uani 1 1 d . . . . .
C72A C 0.4079(3) 0.6692(5) 0.1913(3) 0.068(3) Uani 0.65 1 d G U P A 1
C73A C 0.3920(3) 0.7336(4) 0.2154(3) 0.086(5) Uani 0.65 1 d G U P A 1
H73A H 0.426610 0.761902 0.233003 0.104 Uiso 0.65 1 calc R U P A 1
C74A C 0.3255(4) 0.7565(3) 0.2135(2) 0.061(3) Uani 0.65 1 d G U P A 1
H74A H 0.314606 0.800526 0.229951 0.073 Uiso 0.65 1 calc R U P A 1
C75A C 0.2749(3) 0.7151(4) 0.1877(3) 0.054(2) Uani 0.65 1 d G U P A 1
H75A H 0.229380 0.730805 0.186476 0.065 Uiso 0.65 1 calc R U P A 1
C76A C 0.2908(4) 0.6508(4) 0.1637(3) 0.096(7) Uani 0.65 1 d G U P A 1
H76A H 0.256157 0.622458 0.146051 0.115 Uiso 0.65 1 calc R U P A 1
C77A C 0.3573(4) 0.6278(4) 0.1655(3) 0.072(3) Uani 0.65 1 d G U P A 1
H77A H 0.368161 0.583832 0.149103 0.087 Uiso 0.65 1 calc R U P A 1
C64 C 0.5682(3) 0.7508(3) 0.6938(2) 0.095(2) Uani 1 1 d . . . . .
H64A H 0.528204 0.765986 0.708944 0.143 Uiso 1 1 calc R U . . .
H64B H 0.608433 0.759745 0.716717 0.143 Uiso 1 1 calc R U . . .
H64C H 0.565045 0.697865 0.685829 0.143 Uiso 1 1 calc R U . . .
C71A C 0.4804(5) 0.6411(5) 0.1916(4) 0.100(4) Uani 0.65 1 d . U P A 1
H71A H 0.502938 0.668738 0.167395 0.150 Uiso 0.65 1 calc R U P A 1
H71B H 0.479832 0.588250 0.183389 0.150 Uiso 0.65 1 calc R U P A 1
H71C H 0.504675 0.648410 0.224160 0.150 Uiso 0.65 1 calc R U P A 1
C71B C 0.2566(11) 0.7785(11) 0.1992(7) 0.106(7) Uani 0.35 1 d . . P B 2
H71D H 0.238119 0.799315 0.167691 0.158 Uiso 0.35 1 calc R U P B 2
H71E H 0.275827 0.818455 0.220534 0.158 Uiso 0.35 1 calc R U P B 2
H71F H 0.220701 0.753898 0.214673 0.158 Uiso 0.35 1 calc R U P B 2
C72B C 0.3137(5) 0.7200(6) 0.1909(4) 0.058(5) Uani 0.35 1 d G U P B 2
C73B C 0.2953(4) 0.6551(6) 0.1655(5) 0.031(5) Uani 0.35 1 d G U P B 2
H73B H 0.249171 0.644021 0.156892 0.037 Uiso 0.35 1 calc R U P B 2
C74B C 0.3445(6) 0.6066(6) 0.1529(5) 0.079(7) Uani 0.35 1 d G U P B 2
H74B H 0.331971 0.562312 0.135571 0.095 Uiso 0.35 1 calc R U P B 2
C75B C 0.4121(5) 0.6229(6) 0.1655(5) 0.073(5) Uani 0.35 1 d G U P B 2
H75B H 0.445692 0.589715 0.156882 0.087 Uiso 0.35 1 calc R U P B 2
C76B C 0.4304(4) 0.6877(7) 0.1909(5) 0.073(6) Uani 0.35 1 d G U P B 2
H76B H 0.476614 0.698829 0.199515 0.087 Uiso 0.35 1 calc R U P B 2
C77B C 0.3813(6) 0.7362(6) 0.2035(5) 0.045(5) Uani 0.35 1 d G U P B 2
H77B H 0.393814 0.780539 0.220837 0.054 Uiso 0.35 1 calc R U P B 2

loop_
_atom_site_aniso_label
_atom_site_aniso_U_11
_atom_site_aniso_U_22
_atom_site_aniso_U_33
_atom_site_aniso_U_23
_atom_site_aniso_U_13
_atom_site_aniso_U_12
Ce1 0.01374(9) 0.01622(10) 0.01376(9) 0.00099(7) 0.00013(7) -0.00125(8)
Ce2 0.01601(10) 0.01515(9) 0.01556(10) -0.00118(7) 0.00110(7) -0.00026(8)
As1 0.01468(17) 0.01580(17) 0.01627(18) 0.00139(13) 0.00090(13) 0.00006(14)
As4 0.01906(17) 0.01354(17) 0.01525(17) 0.00079(13) 0.00169(14) -0.00069(14)
As3 0.01921(18) 0.01495(17) 0.01538(18) 0.00214(13) 0.00123(14) -0.00086(14)
As7 0.01728(18) 0.01916(18) 0.02009(19) 0.00227(14) -0.00046(14) 0.00259(14)
As6 0.01579(18) 0.01991(18) 0.01983(19) 0.00082(14) 0.00276(14) -0.00203(14)
As5 0.01859(18) 0.02018(19) 0.01789(18) -0.00091(14) -0.00113(14) -0.00338(15)
As2 0.02055(18) 0.01399(17) 0.01754(18) -0.00084(14) 0.00330(14) -0.00044(14)
K1 0.0178(4) 0.0280(4) 0.0221(4) 0.0014(3) 0.0009(3) 0.0002(3)
Si9 0.0190(5) 0.0207(5) 0.0204(5) 0.0024(4) 0.0033(4) -0.0010(4)
Si5 0.0209(5) 0.0195(5) 0.0215(5) -0.0025(4) 0.0017(4) -0.0035(4)
Si2 0.0228(5) 0.0170(5) 0.0217(5) 0.0004(4) 0.0008(4) -0.0023(4)
Si6 0.0239(5) 0.0188(5) 0.0261(6) 0.0006(4) -0.0069(4) 0.0001(4)
Si3 0.0236(5) 0.0236(5) 0.0184(5) -0.0022(4) -0.0003(4) -0.0053(4)
Si8 0.0241(5) 0.0186(5) 0.0308(6) 0.0057(4) 0.0022(4) 0.0035(4)
Si4 0.0276(6) 0.0241(6) 0.0231(6) 0.0018(4) -0.0048(4) 0.0050(4)
Si1 0.0217(5) 0.0192(5) 0.0314(6) -0.0028(4) 0.0056(4) 0.0011(4)
O3 0.0163(12) 0.0271(14) 0.0306(15) 0.0023(11) 0.0067(11) -0.0012(10)
O2 0.0196(13) 0.0198(13) 0.0269(14) -0.0024(10) 0.0024(11) -0.0024(10)
O1 0.0170(12) 0.0285(14) 0.0286(15) 0.0028(11) 0.0040(11) 0.0020(11)
O5 0.0313(14) 0.0277(15) 0.0258(15) 0.0012(12) -0.0052(11) -0.0053(12)
O6 0.0323(15) 0.0243(14) 0.0271(15) 0.0048(11) 0.0071(12) -0.0003(11)
O4 0.0201(13) 0.0297(15) 0.0352(16) 0.0052(12) -0.0041(11) 0.0003(11)
C24 0.0149(17) 0.028(2) 0.0192(18) -0.0073(15) -0.0005(14) -0.0037(15)
C3 0.0124(16) 0.0259(19) 0.0201(19) 0.0001(15) 0.0023(14) -0.0034(14)
C5 0.0160(17) 0.0229(19) 0.0183(18) 0.0029(14) 0.0016(14) -0.0016(14)
C1 0.0094(16) 0.0191(18) 0.0223(18) 0.0020(14) 0.0013(13) -0.0019(13)
C4 0.0107(16) 0.0219(18) 0.0212(18) 0.0001(14) 0.0013(13) -0.0027(13)
C14 0.0188(17) 0.0233(19) 0.0136(17) -0.0007(14) -0.0052(13) -0.0031(14)
C38 0.0165(17) 0.0191(18) 0.028(2) -0.0041(15) 0.0044(15) -0.0003(14)
C34 0.0160(17) 0.0181(18) 0.0246(19) 0.0012(15) 0.0033(14) 0.0008(14)
C15 0.0217(18) 0.0258(19) 0.0141(17) 0.0055(14) -0.0043(14) -0.0044(15)
C16 0.0216(18) 0.028(2) 0.0118(17) 0.0000(14) -0.0014(14) -0.0016(15)
C2 0.0117(16) 0.0235(19) 0.0184(18) 0.0043(14) -0.0005(13) 0.0008(14)
C35 0.0160(17) 0.0198(18) 0.0230(19) -0.0028(14) 0.0009(14) 0.0030(14)
C25 0.0159(17) 0.0221(19) 0.0233(19) -0.0078(15) -0.0023(14) 0.0024(14)
C26 0.0195(18) 0.0199(18) 0.0158(18) -0.0018(14) -0.0063(14) -0.0040(14)
C13 0.0153(17) 0.028(2) 0.0141(17) 0.0036(15) -0.0038(13) -0.0017(15)
C23 0.0138(16) 0.0191(18) 0.0234(19) -0.0018(15) -0.0029(14) -0.0001(14)
C37 0.0202(18) 0.0212(19) 0.0172(18) -0.0020(14) 0.0032(14) 0.0023(14)
C36 0.0156(17) 0.0157(17) 0.0243(19) -0.0016(14) 0.0042(14) 0.0023(13)
C27 0.0164(17) 0.0228(19) 0.0185(18) -0.0053(14) 0.0003(14) -0.0019(14)
C12 0.0182(17) 0.0207(18) 0.0167(18) 0.0027(14) -0.0017(14) -0.0002(14)
C47 0.033(2) 0.0193(18) 0.0186(19) 0.0001(14) 0.0047(16) 0.0006(16)
C42 0.036(2) 0.0193(19) 0.026(2) 0.0044(16) 0.0016(17) -0.0013(16)
C33 0.028(2) 0.030(2) 0.029(2) 0.0059(17) -0.0043(16) -0.0082(17)
C19 0.026(2) 0.024(2) 0.030(2) -0.0001(16) -0.0024(16) -0.0066(16)
C48 0.029(2) 0.0208(19) 0.027(2) 0.0027(16) 0.0070(17) -0.0010(16)
C39 0.045(3) 0.024(2) 0.043(3) 0.0089(19) 0.014(2) 0.0044(18)
C11 0.039(2) 0.025(2) 0.026(2) 0.0027(16) 0.0015(17) -0.0072(17)
C10 0.039(2) 0.028(2) 0.032(2) -0.0050(18) -0.0007(18) -0.0002(18)
C20 0.046(3) 0.036(3) 0.047(3) -0.012(2) -0.009(2) 0.009(2)
C29 0.029(2) 0.0188(19) 0.040(2) -0.0012(17) 0.0018(18) -0.0016(16)
C30 0.033(2) 0.034(2) 0.029(2) 0.0019(18) 0.0035(18) -0.0066(18)
C58 0.039(2) 0.022(2) 0.027(2) 0.0071(16) 0.0062(18) -0.0032(17)
C21 0.035(2) 0.046(3) 0.031(2) 0.015(2) 0.0001(18) 0.018(2)
C55 0.029(2) 0.031(2) 0.036(2) 0.0009(18) 0.0135(18) 0.0018(18)
C43 0.024(2) 0.040(2) 0.031(2) 0.0104(18) 0.0020(17) -0.0066(18)
C53 0.051(3) 0.025(2) 0.022(2) 0.0020(16) -0.0009(19) -0.0053(19)
C28 0.023(2) 0.032(2) 0.034(2) -0.0049(18) 0.0024(17) -0.0092(17)
C32 0.045(3) 0.025(2) 0.040(3) -0.0001(18) -0.015(2) 0.0005(18)
C45 0.0182(18) 0.027(2) 0.035(2) 0.0031(18) -0.0009(16) 0.0001(16)
C22 0.040(2) 0.031(2) 0.036(2) 0.0126(19) 0.0002(19) 0.0069(19)
C54 0.048(3) 0.028(2) 0.026(2) -0.0005(17) 0.0114(19) -0.0016(19)
C18 0.033(2) 0.033(2) 0.030(2) 0.0048(18) -0.0053(17) -0.0136(18)
C17 0.047(3) 0.036(2) 0.028(2) -0.0098(18) 0.0101(19) -0.011(2)
C49 0.022(2) 0.036(2) 0.039(3) 0.0025(19) 0.0093(18) 0.0005(17)
C50 0.0152(19) 0.032(2) 0.058(3) 0.005(2) 0.0044(19) -0.0001(17)
C41 0.037(2) 0.036(3) 0.042(3) 0.012(2) -0.010(2) 0.0045(19)
C56 0.0185(19) 0.031(2) 0.046(3) 0.0011(19) 0.0093(18) 0.0049(16)
C46 0.025(2) 0.031(2) 0.025(2) 0.0008(17) -0.0055(16) -0.0042(17)
C51 0.021(2) 0.043(3) 0.044(3) 0.011(2) -0.0157(18) -0.0060(18)
C63 0.036(2) 0.029(2) 0.039(3) 0.0043(19) 0.0011(19) -0.0103(18)
C44 0.044(2) 0.030(2) 0.023(2) 0.0059(17) 0.0079(18) 0.0048(18)
C62 0.052(3) 0.029(2) 0.036(3) -0.0055(19) -0.001(2) -0.008(2)
C31 0.026(2) 0.033(2) 0.031(2) -0.0028(18) -0.0068(17) 0.0028(17)
C9 0.028(2) 0.026(2) 0.043(3) 0.0037(18) -0.0013(18) -0.0079(17)
C6 0.039(3) 0.028(2) 0.061(3) -0.002(2) 0.004(2) 0.0102(19)
C52 0.034(2) 0.040(3) 0.028(2) 0.0050(19) -0.0150(18) -0.0112(19)
C8 0.035(2) 0.033(2) 0.059(3) -0.013(2) 0.016(2) -0.0032(19)
C40 0.046(3) 0.025(2) 0.047(3) 0.0068(19) 0.012(2) 0.0107(19)
C59 0.034(2) 0.031(2) 0.032(2) 0.0058(18) -0.0059(18) -0.0064(18)
C61 0.051(3) 0.029(2) 0.034(2) 0.0007(18) 0.011(2) 0.006(2)
C57 0.048(3) 0.051(3) 0.041(3) -0.002(2) 0.012(2) -0.005(2)
C7 0.052(3) 0.036(3) 0.035(3) -0.0095(19) 0.013(2) 0.000(2)
C60 0.036(2) 0.031(2) 0.042(3) 0.009(2) 0.002(2) 0.0074(19)
C68 0.039(3) 0.048(3) 0.065(4) 0.002(3) 0.010(2) 0.003(2)
C67 0.057(3) 0.037(3) 0.058(3) -0.007(2) 0.021(3) -0.007(2)
C70 0.033(3) 0.037(3) 0.099(5) -0.011(3) 0.027(3) 0.001(2)
C69 0.031(3) 0.043(3) 0.083(4) -0.004(3) -0.001(2) 0.006(2)
C66 0.060(3) 0.046(3) 0.053(3) -0.009(2) 0.023(3) 0.006(2)
C65 0.061(3) 0.041(3) 0.077(4) 0.007(3) 0.043(3) 0.017(3)
C72A 0.076(6) 0.090(7) 0.046(5) 0.015(5) 0.037(5) -0.009(5)
C73A 0.103(10) 0.127(11) 0.032(6) 0.010(6) 0.023(6) -0.068(8)
C74A 0.107(8) 0.053(5) 0.028(4) -0.001(4) 0.038(5) -0.023(6)
C75A 0.063(6) 0.071(7) 0.029(4) 0.014(4) 0.005(4) -0.003(5)
C76A 0.126(14) 0.101(13) 0.060(11) 0.028(9) 0.016(10) -0.033(11)
C77A 0.105(9) 0.063(7) 0.051(6) 0.004(5) 0.017(6) -0.033(7)
C64 0.139(6) 0.061(4) 0.100(5) 0.028(4) 0.073(5) 0.021(4)
C71A 0.107(8) 0.071(7) 0.138(9) 0.007(6) 0.086(7) -0.006(6)
C71B 0.17(2) 0.102(17) 0.055(13) 0.023(12) 0.052(14) 0.000(16)
C72B 0.074(9) 0.065(8) 0.038(7) 0.014(6) 0.022(7) 0.001(7)
C73B 0.036(8) 0.031(8) 0.025(9) -0.001(7) 0.002(7) -0.016(7)
C74B 0.083(10) 0.077(10) 0.073(10) 0.018(8) -0.017(8) -0.015(8)
C75B 0.067(8) 0.077(9) 0.072(9) 0.036(7) -0.002(7) -0.003(7)
C76B 0.080(9) 0.081(10) 0.057(9) 0.007(7) 0.010(8) -0.006(8)
C77B 0.046(8) 0.048(8) 0.037(7) -0.005(6) -0.009(6) -0.021(6)

loop_
_atom_type_symbol
_atom_type_description
_atom_type_scat_dispersion_real
_atom_type_scat_dispersion_imag
_atom_type_scat_source
C C 0.0033 0.0016 'International Tables Vol C Tables 4.2.6.8 and 6.1.1.4'
H H 0.0000 0.0000 'International Tables Vol C Tables 4.2.6.8 and 6.1.1.4'
As As 0.0499 2.0058 'International Tables Vol C Tables 4.2.6.8 and 6.1.1.4'
Ce Ce -0.2486 2.6331 'International Tables Vol C Tables 4.2.6.8 and 6.1.1.4'
K K 0.2009 0.2494 'International Tables Vol C Tables 4.2.6.8 and 6.1.1.4'
O O 0.0106 0.0060 'International Tables Vol C Tables 4.2.6.8 and 6.1.1.4'
Si Si 0.0817 0.0704 'International Tables Vol C Tables 4.2.6.8 and 6.1.1.4'

loop_
_exptl_crystal_face_index_h
_exptl_crystal_face_index_k
_exptl_crystal_face_index_l
_exptl_crystal_face_perp_dist
0 -5 -6 0.0950
-1 5 6 0.0950
-8 0 1 0.1570
7 -1 -2 0.1490
-1 4 -7 0.0700
-1 -3 7 0.1010
1 -4 7 0.1010
2 -2 1 0.1220
3 1 -6 0.1490
-3 0 5 0.1510
2 5 5 0.0810
7 3 2 0.1160
-2 -3 -3 0.1350

loop_
_geom_angle_atom_site_label_1
_geom_angle_atom_site_label_2
_geom_angle_atom_site_label_3
_geom_angle
_geom_angle_site_symmetry_1
_geom_angle_site_symmetry_3
_geom_angle_publ_flag
As2 Ce1 As4 75.684(10) . . ?
C3 Ce1 As4 76.06(7) . . ?
C3 Ce1 As2 97.54(7) . . ?
C3 Ce1 C5 47.60(10) . . ?
C3 Ce1 C1 48.32(10) . . ?
C3 Ce1 C4 29.78(9) . . ?
C3 Ce1 C14 134.37(10) . . ?
C3 Ce1 C2 28.90(9) . . ?
C3 Ce1 C13 163.18(10) . . ?
C3 Ce1 C12 151.21(9) . . ?
C5 Ce1 As4 121.70(7) . . ?
C5 Ce1 As2 119.26(7) . . ?
C5 Ce1 C1 29.18(9) . . ?
C5 Ce1 C14 108.38(10) . . ?
C5 Ce1 C13 123.72(10) . . ?
C5 Ce1 C12 103.90(9) . . ?
C1 Ce1 As4 120.36(7) . . ?
C1 Ce1 As2 90.20(7) . . ?
C1 Ce1 C14 131.96(10) . . ?
C1 Ce1 C13 133.71(10) . . ?
C1 Ce1 C12 105.76(9) . . ?
C4 Ce1 As4 94.11(7) . . ?
C4 Ce1 As2 125.46(7) . . ?
C4 Ce1 C5 29.08(9) . . ?
C4 Ce1 C1 49.01(9) . . ?
C4 Ce1 C14 108.36(10) . . ?
C4 Ce1 C13 134.64(10) . . ?
C4 Ce1 C12 126.82(9) . . ?
C14 Ce1 As4 100.35(7) . . ?
C14 Ce1 As2 126.13(7) . . ?
C14 Ce1 C13 29.04(9) . . ?
C14 Ce1 C12 48.77(9) . . ?
C15 Ce1 As4 123.65(7) . . ?
C15 Ce1 As2 142.47(7) . . ?
C15 Ce1 C3 117.42(10) . . ?
C15 Ce1 C5 80.16(10) . . ?
C15 Ce1 C1 102.61(10) . . ?
C15 Ce1 C4 87.72(10) . . ?
C15 Ce1 C14 29.38(9) . . ?
C15 Ce1 C16 29.03(10) . . ?
C15 Ce1 C2 127.62(10) . . ?
C15 Ce1 C13 47.27(9) . . ?
C15 Ce1 C12 48.29(10) . . ?
C16 Ce1 As4 148.66(7) . . ?
C16 Ce1 As2 118.73(7) . . ?
C16 Ce1 C3 124.66(10) . . ?
C16 Ce1 C5 77.58(10) . . ?
C16 Ce1 C1 88.76(10) . . ?
C16 Ce1 C4 97.70(10) . . ?
C16 Ce1 C14 48.35(10) . . ?
C16 Ce1 C2 118.01(10) . . ?
C16 Ce1 C13 47.15(9) . . ?
C16 Ce1 C12 29.27(9) . . ?
C2 Ce1 As4 91.41(7) . . ?
C2 Ce1 As2 77.77(7) . . ?
C2 Ce1 C5 47.49(10) . . ?
C2 Ce1 C1 29.29(9) . . ?
C2 Ce1 C4 48.60(10) . . ?
C2 Ce1 C14 155.25(9) . . ?
C2 Ce1 C13 161.25(10) . . ?
C2 Ce1 C12 132.46(9) . . ?
C13 Ce1 As4 105.85(7) . . ?
C13 Ce1 As2 99.11(7) . . ?
C13 Ce1 C12 28.82(9) . . ?
C12 Ce1 As4 132.47(6) . . ?
C12 Ce1 As2 94.39(7) . . ?
As3 Ce2 As4 76.752(10) . . ?
C24 Ce2 As4 75.26(7) . . ?
C24 Ce2 As3 98.57(7) . . ?
C24 Ce2 C34 131.19(10) . . ?
C24 Ce2 C35 159.88(10) . . ?
C24 Ce2 C25 28.97(10) . . ?
C24 Ce2 C26 48.50(10) . . ?
C24 Ce2 C37 123.38(10) . . ?
C24 Ce2 C36 150.94(10) . . ?
C38 Ce2 As4 128.23(7) . . ?
C38 Ce2 As3 141.58(7) . . ?
C38 Ce2 C24 114.84(10) . . ?
C38 Ce2 C34 29.28(10) . . ?
C38 Ce2 C35 47.18(10) . . ?
C38 Ce2 C25 125.20(10) . . ?
C38 Ce2 C26 100.47(10) . . ?
C38 Ce2 C37 28.85(9) . . ?
C38 Ce2 C36 48.03(9) . . ?
C34 Ce2 As4 104.40(7) . . ?
C34 Ce2 As3 129.42(7) . . ?
C34 Ce2 C35 28.83(9) . . ?
C34 Ce2 C36 48.44(9) . . ?
C35 Ce2 As4 107.86(7) . . ?
C35 Ce2 As3 101.48(7) . . ?
C35 Ce2 C36 28.85(9) . . ?
C25 Ce2 As4 88.98(7) . . ?
C25 Ce2 As3 77.02(7) . . ?
C25 Ce2 C34 152.15(10) . . ?
C25 Ce2 C35 162.42(10) . . ?
C25 Ce2 C26 29.41(9) . . ?
C25 Ce2 C37 117.26(10) . . ?
C25 Ce2 C36 133.66(10) . . ?
C26 Ce2 As4 118.28(7) . . ?
C26 Ce2 As3 87.35(7) . . ?
C26 Ce2 C34 129.75(10) . . ?
C26 Ce2 C35 133.79(10) . . ?
C26 Ce2 C37 87.92(10) . . ?
C26 Ce2 C36 106.33(10) . . ?
C23 Ce2 As4 94.62(7) . . ?
C23 Ce2 As3 125.52(7) . . ?
C23 Ce2 C24 29.69(9) . . ?
C23 Ce2 C38 85.19(10) . . ?
C23 Ce2 C34 104.96(10) . . ?
C23 Ce2 C35 131.63(10) . . ?
C23 Ce2 C25 48.82(10) . . ?
C23 Ce2 C26 49.49(10) . . ?
C23 Ce2 C37 96.54(10) . . ?
C23 Ce2 C36 125.79(10) . . ?
C37 Ce2 As4 152.30(7) . . ?
C37 Ce2 As3 115.84(7) . . ?
C37 Ce2 C34 48.15(10) . . ?
C37 Ce2 C35 47.24(10) . . ?
C37 Ce2 C36 29.25(9) . . ?
C36 Ce2 As4 133.48(7) . . ?
C36 Ce2 As3 93.60(7) . . ?
C27 Ce2 As4 121.92(7) . . ?
C27 Ce2 As3 116.74(7) . . ?
C27 Ce2 C24 47.79(10) . . ?
C27 Ce2 C38 77.45(10) . . ?
C27 Ce2 C34 105.29(10) . . ?
C27 Ce2 C35 121.80(10) . . ?
C27 Ce2 C25 47.75(10) . . ?
C27 Ce2 C26 29.40(9) . . ?
C27 Ce2 C23 29.53(9) . . ?
C27 Ce2 C37 76.19(10) . . ?
C27 Ce2 C36 103.23(10) . . ?
As3 As1 As4 102.202(16) . . ?
As2 As1 As4 101.061(17) . . ?
As2 As1 As3 98.725(16) . . ?
Ce2 As4 Ce1 160.193(13) . . ?
As1 As4 Ce1 80.638(12) . . ?
As1 As4 Ce2 81.583(12) . . ?
As7 As4 Ce1 89.624(14) . . ?
As7 As4 Ce2 84.472(13) . . ?
As7 As4 As1 98.631(16) . . ?
Ce2 As3 K1 167.873(17) . . ?
As1 As3 Ce2 83.635(13) . . ?
As1 As3 K1 95.207(17) . . ?
As6 As3 Ce2 84.366(13) . . ?
As6 As3 As1 99.525(17) . . ?
As6 As3 K1 83.924(17) . . ?
As4 As7 As6 105.617(17) . . ?
As4 As7 As5 105.133(17) . . ?
As5 As7 As6 59.715(14) . . ?
As3 As6 As7 106.551(17) . . ?
As3 As6 As5 104.928(17) . . ?
As5 As6 As7 59.967(14) . . ?
As6 As5 As7 60.318(14) . . ?
As2 As5 As7 106.401(17) . . ?
As2 As5 As6 104.078(18) . . ?
Ce1 As2 K1 172.386(16) . . ?
As1 As2 Ce1 82.912(13) . . ?
As1 As2 K1 95.280(17) . . ?
As5 As2 Ce1 88.661(14) . . ?
As5 As2 As1 99.829(17) . . ?
As5 As2 K1 84.352(17) . . ?
As2 K1 As3 58.230(14) . . ?
O3 K1 As3 75.15(5) . . ?
O3 K1 As2 125.03(5) . . ?
O3 K1 O2 59.27(7) . . ?
O3 K1 O4 58.23(7) . . ?
O2 K1 As3 79.31(5) . . ?
O2 K1 As2 128.53(5) . . ?
O1 K1 As3 89.32(5) . . ?
O1 K1 As2 91.05(5) . . ?
O1 K1 O3 117.49(7) . . ?
O1 K1 O2 58.41(7) . . ?
O1 K1 O6 59.89(7) . . ?
O1 K1 O4 160.15(8) . . ?
O5 K1 As3 126.53(6) . . ?
O5 K1 As2 76.22(5) . . ?
O5 K1 O3 117.49(8) . . ?
O5 K1 O2 153.64(7) . . ?
O5 K1 O1 119.99(8) . . ?
O5 K1 O6 60.11(7) . . ?
O5 K1 O4 59.32(7) . . ?
O6 K1 As3 124.74(5) . . ?
O6 K1 As2 76.35(5) . . ?
O6 K1 O3 158.35(7) . . ?
O6 K1 O2 112.21(7) . . ?
O6 K1 O4 115.95(8) . . ?
O4 K1 As3 106.81(6) . . ?
O4 K1 As2 107.15(5) . . ?
O4 K1 O2 112.34(7) . . ?
C36 Si9 C42 117.26(15) . . ?
C36 Si9 C43 107.42(16) . . ?
C36 Si9 C44 107.37(16) . . ?
C42 Si9 C44 107.46(17) . . ?
C43 Si9 C42 106.14(18) . . ?
C43 Si9 C44 111.23(17) . . ?
C23 Si5 C29 113.37(15) . . ?
C23 Si5 C30 109.39(17) . . ?
C23 Si5 C28 106.66(16) . . ?
C29 Si5 C28 107.60(17) . . ?
C30 Si5 C29 110.29(18) . . ?
C30 Si5 C28 109.40(17) . . ?
C4 Si2 C11 111.86(16) . . ?
C4 Si2 C9 109.38(16) . . ?
C10 Si2 C4 109.33(17) . . ?
C10 Si2 C11 112.26(18) . . ?
C10 Si2 C9 107.42(18) . . ?
C9 Si2 C11 106.43(17) . . ?
C26 Si6 C33 111.31(16) . . ?
C26 Si6 C32 110.90(17) . . ?
C26 Si6 C31 108.18(16) . . ?
C32 Si6 C33 109.20(18) . . ?
C32 Si6 C31 108.24(18) . . ?
C31 Si6 C33 108.93(17) . . ?
C12 Si3 C19 115.59(16) . . ?
C12 Si3 C18 106.33(16) . . ?
C12 Si3 C17 108.60(16) . . ?
C19 Si3 C18 107.83(16) . . ?
C19 Si3 C17 109.83(18) . . ?
C18 Si3 C17 108.40(18) . . ?
C39 Si8 C34 113.23(16) . . ?
C39 Si8 C41 108.3(2) . . ?
C39 Si8 C40 108.42(18) . . ?
C41 Si8 C34 108.33(17) . . ?
C41 Si8 C40 110.26(19) . . ?
C40 Si8 C34 108.29(17) . . ?
C14 Si4 C20 112.17(17) . . ?
C14 Si4 C21 110.24(17) . . ?
C14 Si4 C22 107.27(17) . . ?
C20 Si4 C21 110.0(2) . . ?
C20 Si4 C22 107.2(2) . . ?
C21 Si4 C22 109.84(17) . . ?
C1 Si1 C6 107.92(17) . . ?
C8 Si1 C1 112.48(16) . . ?
C8 Si1 C6 106.9(2) . . ?
C7 Si1 C1 109.51(17) . . ?
C7 Si1 C6 110.30(19) . . ?
C7 Si1 C8 109.7(2) . . ?
C48 O3 K1 118.13(19) . . ?
C48 O3 C49 111.8(3) . . ?
C49 O3 K1 119.7(2) . . ?
C47 O2 K1 107.27(19) . . ?
C47 O2 C46 111.2(3) . . ?
C46 O2 K1 108.99(19) . . ?
C45 O1 K1 120.82(18) . . ?
C56 O1 K1 117.4(2) . . ?
C56 O1 C45 112.2(3) . . ?
C53 O5 K1 117.2(2) . . ?
C52 O5 K1 119.4(2) . . ?
C52 O5 C53 111.6(3) . . ?
C55 O6 K1 106.8(2) . . ?
C54 O6 K1 112.3(2) . . ?
C54 O6 C55 113.1(3) . . ?
C50 O4 K1 112.0(2) . . ?
C50 O4 C51 112.9(3) . . ?
C51 O4 K1 111.0(2) . . ?
Ce2 C24 H24 115.7 . . ?
C25 C24 Ce2 76.18(18) . . ?
C25 C24 H24 125.2 . . ?
C25 C24 C23 109.5(3) . . ?
C23 C24 Ce2 74.88(18) . . ?
C23 C24 H24 125.2 . . ?
Ce1 C3 H3 115.1 . . ?
C4 C3 Ce1 75.57(18) . . ?
C4 C3 H3 125.5 . . ?
C2 C3 Ce1 75.94(18) . . ?
C2 C3 H3 125.5 . . ?
C2 C3 C4 109.0(3) . . ?
Ce1 C5 H5 116.3 . . ?
C1 C5 Ce1 75.85(17) . . ?
C1 C5 H5 124.4 . . ?
C4 C5 Ce1 75.18(18) . . ?
C4 C5 H5 124.4 . . ?
C4 C5 C1 111.2(3) . . ?
Si1 C1 Ce1 126.24(14) . . ?
C5 C1 Ce1 74.97(17) . . ?
C5 C1 Si1 127.0(3) . . ?
C5 C1 C2 105.4(3) . . ?
C2 C1 Ce1 74.56(17) . . ?
C2 C1 Si1 126.2(3) . . ?
Si2 C4 Ce1 127.57(15) . . ?
C3 C4 Ce1 74.65(17) . . ?
C3 C4 Si2 124.9(3) . . ?
C5 C4 Ce1 75.74(18) . . ?
C5 C4 Si2 127.8(3) . . ?
C5 C4 C3 105.1(3) . . ?
Si4 C14 Ce1 128.48(15) . . ?
C15 C14 Ce1 72.96(18) . . ?
C15 C14 Si4 126.1(3) . . ?
C15 C14 C13 104.7(3) . . ?
C13 C14 Ce1 76.00(19) . . ?
C13 C14 Si4 127.1(2) . . ?
Ce2 C38 H38 113.2 . . ?
C34 C38 Ce2 77.11(19) . . ?
C34 C38 H38 125.1 . . ?
C37 C38 Ce2 76.71(19) . . ?
C37 C38 H38 125.1 . . ?
C37 C38 C34 109.7(3) . . ?
Si8 C34 Ce2 124.67(15) . . ?
C38 C34 Ce2 73.61(18) . . ?
C38 C34 Si8 127.2(3) . . ?
C35 C34 Ce2 75.90(18) . . ?
C35 C34 Si8 126.4(3) . . ?
C35 C34 C38 105.3(3) . . ?
Ce1 C15 H15 112.9 . . ?
C14 C15 Ce1 77.65(19) . . ?
C14 C15 H15 125.1 . . ?
C16 C15 Ce1 76.53(19) . . ?
C16 C15 C14 109.8(3) . . ?
C16 C15 H15 125.1 . . ?
Ce1 C16 H16 114.5 . . ?
C15 C16 Ce1 74.44(19) . . ?
C15 C16 H16 125.4 . . ?
C15 C16 C12 109.3(3) . . ?
C12 C16 Ce1 77.73(19) . . ?
C12 C16 H16 125.4 . . ?
Ce1 C2 H2 115.3 . . ?
C3 C2 Ce1 75.16(18) . . ?
C3 C2 C1 109.3(3) . . ?
C3 C2 H2 125.3 . . ?
C1 C2 Ce1 76.15(18) . . ?
C1 C2 H2 125.3 . . ?
Ce2 C35 H35 115.8 . . ?
C34 C35 Ce2 75.27(18) . . ?
C34 C35 H35 124.5 . . ?
C34 C35 C36 111.0(3) . . ?
C36 C35 Ce2 76.21(18) . . ?
C36 C35 H35 124.5 . . ?
Ce2 C25 H25 116.3 . . ?
C24 C25 Ce2 74.85(19) . . ?
C24 C25 H25 125.5 . . ?
C24 C25 C26 108.9(3) . . ?
C26 C25 Ce2 75.35(18) . . ?
C26 C25 H25 125.5 . . ?
Si6 C26 Ce2 127.17(15) . . ?
C25 C26 Ce2 75.23(19) . . ?
C25 C26 Si6 126.4(3) . . ?
C27 C26 Ce2 74.17(18) . . ?
C27 C26 Si6 126.5(3) . . ?
C27 C26 C25 105.4(3) . . ?
Ce1 C13 H13 116.3 . . ?
C14 C13 Ce1 74.96(18) . . ?
C14 C13 H13 124.3 . . ?
C12 C13 Ce1 76.12(18) . . ?
C12 C13 C14 111.5(3) . . ?
C12 C13 H13 124.3 . . ?
Si5 C23 Ce2 130.11(15) . . ?
C24 C23 Ce2 75.43(19) . . ?
C24 C23 Si5 124.4(3) . . ?
C27 C23 Ce2 75.09(19) . . ?
C27 C23 Si5 127.5(3) . . ?
C27 C23 C24 104.9(3) . . ?
Ce2 C37 H37 115.1 . . ?
C38 C37 Ce2 74.44(18) . . ?
C38 C37 H37 125.7 . . ?
C38 C37 C36 108.6(3) . . ?
C36 C37 Ce2 76.94(18) . . ?
C36 C37 H37 125.7 . . ?
Si9 C36 Ce2 130.51(15) . . ?
C35 C36 Ce2 74.95(18) . . ?
C35 C36 Si9 126.7(3) . . ?
C35 C36 C37 105.3(3) . . ?
C37 C36 Ce2 73.81(17) . . ?
C37 C36 Si9 125.4(3) . . ?
Ce2 C27 H27 115.5 . . ?
C26 C27 Ce2 76.44(19) . . ?
C26 C27 H27 124.4 . . ?
C23 C27 Ce2 75.38(19) . . ?
C23 C27 C26 111.3(3) . . ?
C23 C27 H27 124.4 . . ?
Si3 C12 Ce1 133.20(16) . . ?
C16 C12 Ce1 73.01(18) . . ?
C16 C12 Si3 124.9(3) . . ?
C13 C12 Ce1 75.06(19) . . ?
C13 C12 Si3 126.8(2) . . ?
C13 C12 C16 104.8(3) . . ?
O2 C47 H47A 109.9 . . ?
O2 C47 H47B 109.9 . . ?
O2 C47 C48 108.9(3) . . ?
H47A C47 H47B 108.3 . . ?
C48 C47 H47A 109.9 . . ?
C48 C47 H47B 109.9 . . ?
Si9 C42 H42A 109.5 . . ?
Si9 C42 H42B 109.5 . . ?
Si9 C42 H42C 109.5 . . ?
H42A C42 H42B 109.5 . . ?
H42A C42 H42C 109.5 . . ?
H42B C42 H42C 109.5 . . ?
Si6 C33 H33A 109.5 . . ?
Si6 C33 H33B 109.5 . . ?
Si6 C33 H33C 109.5 . . ?
H33A C33 H33B 109.5 . . ?
H33A C33 H33C 109.5 . . ?
H33B C33 H33C 109.5 . . ?
Si3 C19 H19A 109.5 . . ?
Si3 C19 H19B 109.5 . . ?
Si3 C19 H19C 109.5 . . ?
H19A C19 H19B 109.5 . . ?
H19A C19 H19C 109.5 . . ?
H19B C19 H19C 109.5 . . ?
O3 C48 C47 108.8(3) . . ?
O3 C48 H48A 109.9 . . ?
O3 C48 H48B 109.9 . . ?
C47 C48 H48A 109.9 . . ?
C47 C48 H48B 109.9 . . ?
H48A C48 H48B 108.3 . . ?
Si8 C39 H39A 109.5 . . ?
Si8 C39 H39B 109.5 . . ?
Si8 C39 H39C 109.5 . . ?
H39A C39 H39B 109.5 . . ?
H39A C39 H39C 109.5 . . ?
H39B C39 H39C 109.5 . . ?
Si2 C11 H11A 109.5 . . ?
Si2 C11 H11B 109.5 . . ?
Si2 C11 H11C 109.5 . . ?
H11A C11 H11B 109.5 . . ?
H11A C11 H11C 109.5 . . ?
H11B C11 H11C 109.5 . . ?
Si2 C10 H10A 109.5 . . ?
Si2 C10 H10B 109.5 . . ?
Si2 C10 H10C 109.5 . . ?
H10A C10 H10B 109.5 . . ?
H10A C10 H10C 109.5 . . ?
H10B C10 H10C 109.5 . . ?
Si4 C20 H20A 109.5 . . ?
Si4 C20 H20B 109.5 . . ?
Si4 C20 H20C 109.5 . . ?
H20A C20 H20B 109.5 . . ?
H20A C20 H20C 109.5 . . ?
H20B C20 H20C 109.5 . . ?
Si5 C29 H29A 109.5 . . ?
Si5 C29 H29B 109.5 . . ?
Si5 C29 H29C 109.5 . . ?
H29A C29 H29B 109.5 . . ?
H29A C29 H29C 109.5 . . ?
H29B C29 H29C 109.5 . . ?
Si5 C30 H30A 109.5 . . ?
Si5 C30 H30B 109.5 . . ?
Si5 C30 H30C 109.5 . . ?
H30A C30 H30B 109.5 . . ?
H30A C30 H30C 109.5 . . ?
H30B C30 H30C 109.5 . . ?
C63 C58 C57 121.1(4) . . ?
C59 C58 C63 118.2(4) . . ?
C59 C58 C57 120.6(4) . . ?
Si4 C21 H21A 109.5 . . ?
Si4 C21 H21B 109.5 . . ?
Si4 C21 H21C 109.5 . . ?
H21A C21 H21B 109.5 . . ?
H21A C21 H21C 109.5 . . ?
H21B C21 H21C 109.5 . . ?
O6 C55 H55A 110.0 . . ?
O6 C55 H55B 110.0 . . ?
O6 C55 C56 108.3(3) . . ?
H55A C55 H55B 108.4 . . ?
C56 C55 H55A 110.0 . . ?
C56 C55 H55B 110.0 . . ?
Si9 C43 H43A 109.5 . . ?
Si9 C43 H43B 109.5 . . ?
Si9 C43 H43C 109.5 . . ?
H43A C43 H43B 109.5 . . ?
H43A C43 H43C 109.5 . . ?
H43B C43 H43C 109.5 . . ?
O5 C53 H53A 109.8 . . ?
O5 C53 H53B 109.8 . . ?
O5 C53 C54 109.5(3) . . ?
H53A C53 H53B 108.2 . . ?
C54 C53 H53A 109.8 . . ?
C54 C53 H53B 109.8 . . ?
Si5 C28 H28A 109.5 . . ?
Si5 C28 H28B 109.5 . . ?
Si5 C28 H28C 109.5 . . ?
H28A C28 H28B 109.5 . . ?
H28A C28 H28C 109.5 . . ?
H28B C28 H28C 109.5 . . ?
Si6 C32 H32A 109.5 . . ?
Si6 C32 H32B 109.5 . . ?
Si6 C32 H32C 109.5 . . ?
H32A C32 H32B 109.5 . . ?
H32A C32 H32C 109.5 . . ?
H32B C32 H32C 109.5 . . ?
O1 C45 H45A 110.1 . . ?
O1 C45 H45B 110.1 . . ?
O1 C45 C46 108.1(3) . . ?
H45A C45 H45B 108.4 . . ?
C46 C45 H45A 110.1 . . ?
C46 C45 H45B 110.1 . . ?
Si4 C22 H22A 109.5 . . ?
Si4 C22 H22B 109.5 . . ?
Si4 C22 H22C 109.5 . . ?
H22A C22 H22B 109.5 . . ?
H22A C22 H22C 109.5 . . ?
H22B C22 H22C 109.5 . . ?
O6 C54 C53 109.0(3) . . ?
O6 C54 H54A 109.9 . . ?
O6 C54 H54B 109.9 . . ?
C53 C54 H54A 109.9 . . ?
C53 C54 H54B 109.9 . . ?
H54A C54 H54B 108.3 . . ?
Si3 C18 H18A 109.5 . . ?
Si3 C18 H18B 109.5 . . ?
Si3 C18 H18C 109.5 . . ?
H18A C18 H18B 109.5 . . ?
H18A C18 H18C 109.5 . . ?
H18B C18 H18C 109.5 . . ?
Si3 C17 H17A 109.5 . . ?
Si3 C17 H17B 109.5 . . ?
Si3 C17 H17C 109.5 . . ?
H17A C17 H17B 109.5 . . ?
H17A C17 H17C 109.5 . . ?
H17B C17 H17C 109.5 . . ?
O3 C49 H49A 109.9 . . ?
O3 C49 H49B 109.9 . . ?
O3 C49 C50 108.8(3) . . ?
H49A C49 H49B 108.3 . . ?
C50 C49 H49A 109.9 . . ?
C50 C49 H49B 109.9 . . ?
O4 C50 C49 108.3(3) . . ?
O4 C50 H50A 110.0 . . ?
O4 C50 H50B 110.0 . . ?
C49 C50 H50A 110.0 . . ?
C49 C50 H50B 110.0 . . ?
H50A C50 H50B 108.4 . . ?
Si8 C41 H41A 109.5 . . ?
Si8 C41 H41B 109.5 . . ?
Si8 C41 H41C 109.5 . . ?
H41A C41 H41B 109.5 . . ?
H41A C41 H41C 109.5 . . ?
H41B C41 H41C 109.5 . . ?
O1 C56 C55 108.7(3) . . ?
O1 C56 H56A 109.9 . . ?
O1 C56 H56B 109.9 . . ?
C55 C56 H56A 109.9 . . ?
C55 C56 H56B 109.9 . . ?
H56A C56 H56B 108.3 . . ?
O2 C46 C45 109.2(3) . . ?
O2 C46 H46A 109.8 . . ?
O2 C46 H46B 109.8 . . ?
C45 C46 H46A 109.8 . . ?
C45 C46 H46B 109.8 . . ?
H46A C46 H46B 108.3 . . ?
O4 C51 H51A 110.0 . . ?
O4 C51 H51B 110.0 . . ?
O4 C51 C52 108.4(3) . . ?
H51A C51 H51B 108.4 . . ?
C52 C51 H51A 110.0 . . ?
C52 C51 H51B 110.0 . . ?
C58 C63 H63 119.4 . . ?
C62 C63 C58 121.3(4) . . ?
C62 C63 H63 119.4 . . ?
Si9 C44 H44A 109.5 . . ?
Si9 C44 H44B 109.5 . . ?
Si9 C44 H44C 109.5 . . ?
H44A C44 H44B 109.5 . . ?
H44A C44 H44C 109.5 . . ?
H44B C44 H44C 109.5 . . ?
C63 C62 H62 120.1 . . ?
C63 C62 C61 119.9(4) . . ?
C61 C62 H62 120.1 . . ?
Si6 C31 H31A 109.5 . . ?
Si6 C31 H31B 109.5 . . ?
Si6 C31 H31C 109.5 . . ?
H31A C31 H31B 109.5 . . ?
H31A C31 H31C 109.5 . . ?
H31B C31 H31C 109.5 . . ?
Si2 C9 H9A 109.5 . . ?
Si2 C9 H9B 109.5 . . ?
Si2 C9 H9C 109.5 . . ?
H9A C9 H9B 109.5 . . ?
H9A C9 H9C 109.5 . . ?
H9B C9 H9C 109.5 . . ?
Si1 C6 H6A 109.5 . . ?
Si1 C6 H6B 109.5 . . ?
Si1 C6 H6C 109.5 . . ?
H6A C6 H6B 109.5 . . ?
H6A C6 H6C 109.5 . . ?
H6B C6 H6C 109.5 . . ?
O5 C52 C51 108.6(3) . . ?
O5 C52 H52A 110.0 . . ?
O5 C52 H52B 110.0 . . ?
C51 C52 H52A 110.0 . . ?
C51 C52 H52B 110.0 . . ?
H52A C52 H52B 108.3 . . ?
Si1 C8 H8A 109.5 . . ?
Si1 C8 H8B 109.5 . . ?
Si1 C8 H8C 109.5 . . ?
H8A C8 H8B 109.5 . . ?
H8A C8 H8C 109.5 . . ?
H8B C8 H8C 109.5 . . ?
Si8 C40 H40A 109.5 . . ?
Si8 C40 H40B 109.5 . . ?
Si8 C40 H40C 109.5 . . ?
H40A C40 H40B 109.5 . . ?
H40A C40 H40C 109.5 . . ?
H40B C40 H40C 109.5 . . ?
C58 C59 H59 119.8 . . ?
C58 C59 C60 120.3(4) . . ?
C60 C59 H59 119.8 . . ?
C62 C61 H61 120.0 . . ?
C60 C61 C62 120.0(4) . . ?
C60 C61 H61 120.0 . . ?
C58 C57 H57A 109.5 . . ?
C58 C57 H57B 109.5 . . ?
C58 C57 H57C 109.5 . . ?
H57A C57 H57B 109.5 . . ?
H57A C57 H57C 109.5 . . ?
H57B C57 H57C 109.5 . . ?
Si1 C7 H7A 109.5 . . ?
Si1 C7 H7B 109.5 . . ?
Si1 C7 H7C 109.5 . . ?
H7A C7 H7B 109.5 . . ?
H7A C7 H7C 109.5 . . ?
H7B C7 H7C 109.5 . . ?
C59 C60 H60 119.9 . . ?
C61 C60 C59 120.2(4) . . ?
C61 C60 H60 119.9 . . ?
C67 C68 H68 120.6 . . ?
C69 C68 H68 120.6 . . ?
C69 C68 C67 118.8(5) . . ?
C68 C67 H67 119.9 . . ?
C66 C67 C68 120.3(5) . . ?
C66 C67 H67 119.9 . . ?
C69 C70 H70 119.1 . . ?
C65 C70 H70 119.1 . . ?
C65 C70 C69 121.7(5) . . ?
C68 C69 C70 120.1(5) . . ?
C68 C69 H69 119.9 . . ?
C70 C69 H69 119.9 . . ?
C67 C66 H66 119.1 . . ?
C67 C66 C65 121.7(5) . . ?
C65 C66 H66 119.1 . . ?
C70 C65 C66 117.3(5) . . ?
C70 C65 C64 121.5(5) . . ?
C66 C65 C64 121.2(6) . . ?
C73A C72A C77A 120.0 . . ?
C73A C72A C71A 122.6(7) . . ?
C77A C72A C71A 117.4(7) . . ?
C72A C73A H73A 120.0 . . ?
C72A C73A C74A 120.0 . . ?
C74A C73A H73A 120.0 . . ?
C73A C74A H74A 120.0 . . ?
C73A C74A C75A 120.0 . . ?
C75A C74A H74A 120.0 . . ?
C74A C75A H75A 120.0 . . ?
C76A C75A C74A 120.0 . . ?
C76A C75A H75A 120.0 . . ?
C75A C76A H76A 120.0 . . ?
C75A C76A C77A 120.0 . . ?
C77A C76A H76A 120.0 . . ?
C72A C77A H77A 120.0 . . ?
C76A C77A C72A 120.0 . . ?
C76A C77A H77A 120.0 . . ?
C65 C64 H64A 109.5 . . ?
C65 C64 H64B 109.5 . . ?
C65 C64 H64C 109.5 . . ?
H64A C64 H64B 109.5 . . ?
H64A C64 H64C 109.5 . . ?
H64B C64 H64C 109.5 . . ?
C72A C71A H71A 109.5 . . ?
C72A C71A H71B 109.5 . . ?
C72A C71A H71C 109.5 . . ?
H71A C71A H71B 109.5 . . ?
H71A C71A H71C 109.5 . . ?
H71B C71A H71C 109.5 . . ?
H71D C71B H71E 109.5 . . ?
H71D C71B H71F 109.5 . . ?
H71E C71B H71F 109.5 . . ?
C72B C71B H71D 109.5 . . ?
C72B C71B H71E 109.5 . . ?
C72B C71B H71F 109.5 . . ?
C73B C72B C71B 118.5(11) . . ?
C73B C72B C77B 120.0 . . ?
C77B C72B C71B 121.2(11) . . ?
C72B C73B H73B 120.0 . . ?
C74B C73B C72B 120.0 . . ?
C74B C73B H73B 120.0 . . ?
C73B C74B H74B 120.0 . . ?
C75B C74B C73B 120.0 . . ?
C75B C74B H74B 120.0 . . ?
C74B C75B H75B 120.0 . . ?
C74B C75B C76B 120.0 . . ?
C76B C75B H75B 120.0 . . ?
C75B C76B H76B 120.0 . . ?
C77B C76B C75B 120.0 . . ?
C77B C76B H76B 120.0 . . ?
C72B C77B H77B 120.0 . . ?
C76B C77B C72B 120.0 . . ?
C76B C77B H77B 120.0 . . ?

loop_
_geom_bond_atom_site_label_1
_geom_bond_atom_site_label_2
_geom_bond_distance
_geom_bond_site_symmetry_2
_geom_bond_publ_flag
Ce1 As4 3.1053(4) . ?
Ce1 As2 3.0460(4) . ?
Ce1 C3 2.795(3) . ?
Ce1 C5 2.814(3) . ?
Ce1 C1 2.825(3) . ?
Ce1 C4 2.807(3) . ?
Ce1 C14 2.828(3) . ?
Ce1 C15 2.768(3) . ?
Ce1 C16 2.794(3) . ?
Ce1 C2 2.804(3) . ?
Ce1 C13 2.841(3) . ?
Ce1 C12 2.855(3) . ?
Ce2 As4 3.0897(4) . ?
Ce2 As3 3.0412(4) . ?
Ce2 C24 2.788(3) . ?
Ce2 C38 2.787(3) . ?
Ce2 C34 2.832(3) . ?
Ce2 C35 2.840(3) . ?
Ce2 C25 2.805(3) . ?
Ce2 C26 2.807(3) . ?
Ce2 C23 2.781(3) . ?
Ce2 C37 2.815(3) . ?
Ce2 C36 2.856(3) . ?
Ce2 C27 2.777(3) . ?
As1 As4 2.4777(5) . ?
As1 As3 2.4129(5) . ?
As1 As2 2.4109(5) . ?
As4 As7 2.4010(5) . ?
As3 As6 2.3845(5) . ?
As3 K1 3.7624(9) . ?
As7 As6 2.4805(5) . ?
As7 As5 2.4717(5) . ?
As6 As5 2.4654(5) . ?
As5 As2 2.3877(5) . ?
As2 K1 3.7609(8) . ?
K1 O3 2.828(2) . ?
K1 O2 2.954(3) . ?
K1 O1 2.803(2) . ?
K1 O5 2.778(3) . ?
K1 O6 2.825(2) . ?
K1 O4 2.864(2) . ?
Si9 C36 1.860(3) . ?
Si9 C42 1.862(3) . ?
Si9 C43 1.862(4) . ?
Si9 C44 1.870(4) . ?
Si5 C23 1.859(3) . ?
Si5 C29 1.866(3) . ?
Si5 C30 1.866(4) . ?
Si5 C28 1.868(4) . ?
Si2 C4 1.864(3) . ?
Si2 C11 1.871(4) . ?
Si2 C10 1.858(4) . ?
Si2 C9 1.867(4) . ?
Si6 C26 1.861(3) . ?
Si6 C33 1.865(4) . ?
Si6 C32 1.864(4) . ?
Si6 C31 1.865(4) . ?
Si3 C12 1.861(3) . ?
Si3 C19 1.861(4) . ?
Si3 C18 1.870(4) . ?
Si3 C17 1.872(4) . ?
Si8 C34 1.867(4) . ?
Si8 C39 1.866(4) . ?
Si8 C41 1.866(4) . ?
Si8 C40 1.867(4) . ?
Si4 C14 1.861(4) . ?
Si4 C20 1.862(4) . ?
Si4 C21 1.863(4) . ?
Si4 C22 1.873(4) . ?
Si1 C1 1.868(3) . ?
Si1 C6 1.869(4) . ?
Si1 C8 1.859(4) . ?
Si1 C7 1.856(4) . ?
O3 C48 1.423(4) . ?
O3 C49 1.424(4) . ?
O2 C47 1.424(4) . ?
O2 C46 1.428(4) . ?
O1 C45 1.422(4) . ?
O1 C56 1.420(4) . ?
O5 C53 1.419(4) . ?
O5 C52 1.417(4) . ?
O6 C55 1.425(4) . ?
O6 C54 1.417(4) . ?
O4 C50 1.410(4) . ?
O4 C51 1.428(4) . ?
C24 H24 0.9500 . ?
C24 C25 1.399(5) . ?
C24 C23 1.427(4) . ?
C3 H3 0.9500 . ?
C3 C4 1.439(4) . ?
C3 C2 1.397(5) . ?
C5 H5 0.9500 . ?
C5 C1 1.421(4) . ?
C5 C4 1.411(4) . ?
C1 C2 1.423(4) . ?
C14 C15 1.420(5) . ?
C14 C13 1.421(5) . ?
C38 H38 0.9500 . ?
C38 C34 1.421(5) . ?
C38 C37 1.396(5) . ?
C34 C35 1.412(4) . ?
C15 H15 0.9500 . ?
C15 C16 1.394(5) . ?
C16 H16 0.9500 . ?
C16 C12 1.428(4) . ?
C2 H2 0.9500 . ?
C35 H35 0.9500 . ?
C35 C36 1.419(5) . ?
C25 H25 0.9500 . ?
C25 C26 1.425(4) . ?
C26 C27 1.417(5) . ?
C13 H13 0.9500 . ?
C13 C12 1.418(5) . ?
C23 C27 1.416(5) . ?
C37 H37 0.9500 . ?
C37 C36 1.433(5) . ?
C27 H27 0.9500 . ?
C47 H47A 0.9900 . ?
C47 H47B 0.9900 . ?
C47 C48 1.498(5) . ?
C42 H42A 0.9800 . ?
C42 H42B 0.9800 . ?
C42 H42C 0.9800 . ?
C33 H33A 0.9800 . ?
C33 H33B 0.9800 . ?
C33 H33C 0.9800 . ?
C19 H19A 0.9800 . ?
C19 H19B 0.9800 . ?
C19 H19C 0.9800 . ?
C48 H48A 0.9900 . ?
C48 H48B 0.9900 . ?
C39 H39A 0.9800 . ?
C39 H39B 0.9800 . ?
C39 H39C 0.9800 . ?
C11 H11A 0.9800 . ?
C11 H11B 0.9800 . ?
C11 H11C 0.9800 . ?
C10 H10A 0.9800 . ?
C10 H10B 0.9800 . ?
C10 H10C 0.9800 . ?
C20 H20A 0.9800 . ?
C20 H20B 0.9800 . ?
C20 H20C 0.9800 . ?
C29 H29A 0.9800 . ?
C29 H29B 0.9800 . ?
C29 H29C 0.9800 . ?
C30 H30A 0.9800 . ?
C30 H30B 0.9800 . ?
C30 H30C 0.9800 . ?
C58 C63 1.383(5) . ?
C58 C59 1.382(5) . ?
C58 C57 1.496(5) . ?
C21 H21A 0.9800 . ?
C21 H21B 0.9800 . ?
C21 H21C 0.9800 . ?
C55 H55A 0.9900 . ?
C55 H55B 0.9900 . ?
C55 C56 1.483(5) . ?
C43 H43A 0.9800 . ?
C43 H43B 0.9800 . ?
C43 H43C 0.9800 . ?
C53 H53A 0.9900 . ?
C53 H53B 0.9900 . ?
C53 C54 1.486(5) . ?
C28 H28A 0.9800 . ?
C28 H28B 0.9800 . ?
C28 H28C 0.9800 . ?
C32 H32A 0.9800 . ?
C32 H32B 0.9800 . ?
C32 H32C 0.9800 . ?
C45 H45A 0.9900 . ?
C45 H45B 0.9900 . ?
C45 C46 1.492(5) . ?
C22 H22A 0.9800 . ?
C22 H22B 0.9800 . ?
C22 H22C 0.9800 . ?
C54 H54A 0.9900 . ?
C54 H54B 0.9900 . ?
C18 H18A 0.9800 . ?
C18 H18B 0.9800 . ?
C18 H18C 0.9800 . ?
C17 H17A 0.9800 . ?
C17 H17B 0.9800 . ?
C17 H17C 0.9800 . ?
C49 H49A 0.9900 . ?
C49 H49B 0.9900 . ?
C49 C50 1.496(5) . ?
C50 H50A 0.9900 . ?
C50 H50B 0.9900 . ?
C41 H41A 0.9800 . ?
C41 H41B 0.9800 . ?
C41 H41C 0.9800 . ?
C56 H56A 0.9900 . ?
C56 H56B 0.9900 . ?
C46 H46A 0.9900 . ?
C46 H46B 0.9900 . ?
C51 H51A 0.9900 . ?
C51 H51B 0.9900 . ?
C51 C52 1.494(6) . ?
C63 H63 0.9500 . ?
C63 C62 1.372(5) . ?
C44 H44A 0.9800 . ?
C44 H44B 0.9800 . ?
C44 H44C 0.9800 . ?
C62 H62 0.9500 . ?
C62 C61 1.380(5) . ?
C31 H31A 0.9800 . ?
C31 H31B 0.9800 . ?
C31 H31C 0.9800 . ?
C9 H9A 0.9800 . ?
C9 H9B 0.9800 . ?
C9 H9C 0.9800 . ?
C6 H6A 0.9800 . ?
C6 H6B 0.9800 . ?
C6 H6C 0.9800 . ?
C52 H52A 0.9900 . ?
C52 H52B 0.9900 . ?
C8 H8A 0.9800 . ?
C8 H8B 0.9800 . ?
C8 H8C 0.9800 . ?
C40 H40A 0.9800 . ?
C40 H40B 0.9800 . ?
C40 H40C 0.9800 . ?
C59 H59 0.9500 . ?
C59 C60 1.396(5) . ?
C61 H61 0.9500 . ?
C61 C60 1.357(6) . ?
C57 H57A 0.9800 . ?
C57 H57B 0.9800 . ?
C57 H57C 0.9800 . ?
C7 H7A 0.9800 . ?
C7 H7B 0.9800 . ?
C7 H7C 0.9800 . ?
C60 H60 0.9500 . ?
C68 H68 0.9500 . ?
C68 C67 1.392(6) . ?
C68 C69 1.375(6) . ?
C67 H67 0.9500 . ?
C67 C66 1.383(6) . ?
C70 H70 0.9500 . ?
C70 C69 1.395(7) . ?
C70 C65 1.383(7) . ?
C69 H69 0.9500 . ?
C66 H66 0.9500 . ?
C66 C65 1.384(6) . ?
C65 C64 1.486(7) . ?
C72A C73A 1.3900 . ?
C72A C77A 1.3900 . ?
C72A C71A 1.536(10) . ?
C73A H73A 0.9500 . ?
C73A C74A 1.3900 . ?
C74A H74A 0.9500 . ?
C74A C75A 1.3900 . ?
C75A H75A 0.9500 . ?
C75A C76A 1.3900 . ?
C76A H76A 0.9500 . ?
C76A C77A 1.3900 . ?
C77A H77A 0.9500 . ?
C64 H64A 0.9800 . ?
C64 H64B 0.9800 . ?
C64 H64C 0.9800 . ?
C71A H71A 0.9800 . ?
C71A H71B 0.9800 . ?
C71A H71C 0.9800 . ?
C71B H71D 0.9800 . ?
C71B H71E 0.9800 . ?
C71B H71F 0.9800 . ?
C71B C72B 1.59(2) . ?
C72B C73B 1.3900 . ?
C72B C77B 1.3900 . ?
C73B H73B 0.9500 . ?
C73B C74B 1.3900 . ?
C74B H74B 0.9500 . ?
C74B C75B 1.3900 . ?
C75B H75B 0.9500 . ?
C75B C76B 1.3900 . ?
C76B H76B 0.9500 . ?
C76B C77B 1.3900 . ?
C77B H77B 0.9500 . ?

loop_
_geom_torsion_atom_site_label_1
_geom_torsion_atom_site_label_2
_geom_torsion_atom_site_label_3
_geom_torsion_atom_site_label_4
_geom_torsion
_geom_torsion_site_symmetry_1
_geom_torsion_site_symmetry_2
_geom_torsion_site_symmetry_3
_geom_torsion_site_symmetry_4
_geom_torsion_publ_flag
Ce1 C3 C4 Si2 125.4(2) . . . . ?
Ce1 C3 C4 C5 -70.2(2) . . . . ?
Ce1 C3 C2 C1 69.2(2) . . . . ?
Ce1 C5 C1 Si1 124.3(2) . . . . ?
Ce1 C5 C1 C2 -68.9(2) . . . . ?
Ce1 C5 C4 Si2 -126.8(3) . . . . ?
Ce1 C5 C4 C3 69.4(2) . . . . ?
Ce1 C1 C2 C3 -68.5(2) . . . . ?
Ce1 C14 C15 C16 70.6(2) . . . . ?
Ce1 C14 C13 C12 -68.1(2) . . . . ?
Ce1 C15 C16 C12 70.7(2) . . . . ?
Ce1 C16 C12 Si3 -131.3(2) . . . . ?
Ce1 C16 C12 C13 68.9(2) . . . . ?
Ce1 C13 C12 Si3 133.2(3) . . . . ?
Ce1 C13 C12 C16 -67.5(2) . . . . ?
Ce2 C24 C25 C26 -68.3(2) . . . . ?
Ce2 C24 C23 Si5 -129.0(2) . . . . ?
Ce2 C24 C23 C27 69.9(2) . . . . ?
Ce2 C38 C34 Si8 -121.4(3) . . . . ?
Ce2 C38 C34 C35 69.9(2) . . . . ?
Ce2 C38 C37 C36 -70.0(2) . . . . ?
Ce2 C34 C35 C36 68.6(2) . . . . ?
Ce2 C35 C36 Si9 -129.7(3) . . . . ?
Ce2 C35 C36 C37 68.1(2) . . . . ?
Ce2 C25 C26 Si6 125.6(3) . . . . ?
Ce2 C25 C26 C27 -68.6(2) . . . . ?
Ce2 C26 C27 C23 -68.1(2) . . . . ?
Ce2 C23 C27 C26 68.8(2) . . . . ?
Ce2 C37 C36 Si9 128.6(2) . . . . ?
Ce2 C37 C36 C35 -68.9(2) . . . . ?
K1 O3 C48 C47 39.4(3) . . . . ?
K1 O3 C49 C50 -34.1(4) . . . . ?
K1 O2 C47 C48 60.7(3) . . . . ?
K1 O2 C46 C45 -58.5(3) . . . . ?
K1 O1 C45 C46 -38.7(3) . . . . ?
K1 O1 C56 C55 31.4(4) . . . . ?
K1 O5 C53 C54 -41.5(4) . . . . ?
K1 O5 C52 C51 39.3(4) . . . . ?
K1 O6 C55 C56 66.0(3) . . . . ?
K1 O6 C54 C53 -54.1(3) . . . . ?
K1 O4 C50 C49 -60.1(3) . . . . ?
K1 O4 C51 C52 57.1(3) . . . . ?
Si5 C23 C27 Ce2 129.5(3) . . . . ?
Si5 C23 C27 C26 -161.7(2) . . . . ?
Si6 C26 C27 Ce2 -124.9(3) . . . . ?
Si6 C26 C27 C23 167.0(2) . . . . ?
Si8 C34 C35 Ce2 122.9(3) . . . . ?
Si8 C34 C35 C36 -168.5(2) . . . . ?
Si4 C14 C15 Ce1 125.6(2) . . . . ?
Si4 C14 C15 C16 -163.8(2) . . . . ?
Si4 C14 C13 Ce1 -128.0(3) . . . . ?
Si4 C14 C13 C12 163.9(2) . . . . ?
Si1 C1 C2 Ce1 -123.9(2) . . . . ?
Si1 C1 C2 C3 167.6(2) . . . . ?
O3 C49 C50 O4 62.1(4) . . . . ?
O2 C47 C48 O3 -69.3(3) . . . . ?
O1 C45 C46 O2 65.6(4) . . . . ?
O5 C53 C54 O6 64.0(4) . . . . ?
O6 C55 C56 O1 -66.7(4) . . . . ?
O4 C51 C52 O5 -64.2(4) . . . . ?
C24 C25 C26 Ce2 68.0(2) . . . . ?
C24 C25 C26 Si6 -166.5(2) . . . . ?
C24 C25 C26 C27 -0.6(4) . . . . ?
C24 C23 C27 Ce2 -70.1(2) . . . . ?
C24 C23 C27 C26 -1.3(4) . . . . ?
C5 C1 C2 Ce1 69.2(2) . . . . ?
C5 C1 C2 C3 0.7(3) . . . . ?
C1 C5 C4 Ce1 -68.1(2) . . . . ?
C1 C5 C4 Si2 165.1(2) . . . . ?
C1 C5 C4 C3 1.4(4) . . . . ?
C4 C3 C2 Ce1 -69.0(2) . . . . ?
C4 C3 C2 C1 0.2(4) . . . . ?
C4 C5 C1 Ce1 67.6(2) . . . . ?
C4 C5 C1 Si1 -168.0(2) . . . . ?
C4 C5 C1 C2 -1.3(3) . . . . ?
C14 C15 C16 Ce1 -71.3(2) . . . . ?
C14 C15 C16 C12 -0.7(4) . . . . ?
C14 C13 C12 Ce1 67.4(2) . . . . ?
C14 C13 C12 Si3 -159.4(3) . . . . ?
C14 C13 C12 C16 -0.1(4) . . . . ?
C38 C34 C35 Ce2 -68.2(2) . . . . ?
C38 C34 C35 C36 0.3(4) . . . . ?
C38 C37 C36 Ce2 68.4(2) . . . . ?
C38 C37 C36 Si9 -163.1(2) . . . . ?
C38 C37 C36 C35 -0.6(4) . . . . ?
C34 C38 C37 Ce2 70.8(2) . . . . ?
C34 C38 C37 C36 0.8(4) . . . . ?
C34 C35 C36 Ce2 -68.0(2) . . . . ?
C34 C35 C36 Si9 162.3(2) . . . . ?
C34 C35 C36 C37 0.1(4) . . . . ?
C15 C14 C13 Ce1 67.8(2) . . . . ?
C15 C14 C13 C12 -0.3(4) . . . . ?
C15 C16 C12 Ce1 -68.5(2) . . . . ?
C15 C16 C12 Si3 160.2(2) . . . . ?
C15 C16 C12 C13 0.5(4) . . . . ?
C2 C3 C4 Ce1 69.3(2) . . . . ?
C2 C3 C4 Si2 -165.3(2) . . . . ?
C2 C3 C4 C5 -0.9(3) . . . . ?
C25 C24 C23 Ce2 -69.0(2) . . . . ?
C25 C24 C23 Si5 162.0(2) . . . . ?
C25 C24 C23 C27 0.9(4) . . . . ?
C25 C26 C27 Ce2 69.4(2) . . . . ?
C25 C26 C27 C23 1.2(4) . . . . ?
C13 C14 C15 Ce1 -70.0(2) . . . . ?
C13 C14 C15 C16 0.6(4) . . . . ?
C23 C24 C25 Ce2 68.1(2) . . . . ?
C23 C24 C25 C26 -0.2(4) . . . . ?
C37 C38 C34 Ce2 -70.6(2) . . . . ?
C37 C38 C34 Si8 168.0(2) . . . . ?
C37 C38 C34 C35 -0.7(4) . . . . ?
C47 O2 C46 C45 -176.5(3) . . . . ?
C42 Si9 C36 Ce2 7.4(3) . . . . ?
C42 Si9 C36 C35 109.6(3) . . . . ?
C42 Si9 C36 C37 -91.6(3) . . . . ?
C33 Si6 C26 Ce2 -48.6(2) . . . . ?
C33 Si6 C26 C25 -147.9(3) . . . . ?
C33 Si6 C26 C27 49.2(3) . . . . ?
C19 Si3 C12 Ce1 28.5(3) . . . . ?
C19 Si3 C12 C16 128.1(3) . . . . ?
C19 Si3 C12 C13 -76.5(3) . . . . ?
C48 O3 C49 C50 -178.4(3) . . . . ?
C39 Si8 C34 Ce2 -13.6(3) . . . . ?
C39 Si8 C34 C38 81.8(3) . . . . ?
C39 Si8 C34 C35 -111.7(3) . . . . ?
C11 Si2 C4 Ce1 -65.7(2) . . . . ?
C11 Si2 C4 C3 -163.1(3) . . . . ?
C11 Si2 C4 C5 36.1(3) . . . . ?
C10 Si2 C4 Ce1 59.3(2) . . . . ?
C10 Si2 C4 C3 -38.1(3) . . . . ?
C10 Si2 C4 C5 161.1(3) . . . . ?
C20 Si4 C14 Ce1 30.8(3) . . . . ?
C20 Si4 C14 C15 -65.8(3) . . . . ?
C20 Si4 C14 C13 133.2(3) . . . . ?
C29 Si5 C23 Ce2 53.8(3) . . . . ?
C29 Si5 C23 C24 154.1(3) . . . . ?
C29 Si5 C23 C27 -49.1(3) . . . . ?
C30 Si5 C23 Ce2 -69.7(2) . . . . ?
C30 Si5 C23 C24 30.5(3) . . . . ?
C30 Si5 C23 C27 -172.6(3) . . . . ?
C58 C63 C62 C61 0.4(6) . . . . ?
C58 C59 C60 C61 0.5(6) . . . . ?
C21 Si4 C14 Ce1 -92.2(2) . . . . ?
C21 Si4 C14 C15 171.1(3) . . . . ?
C21 Si4 C14 C13 10.2(4) . . . . ?
C55 O6 C54 C53 -175.1(3) . . . . ?
C43 Si9 C36 Ce2 -111.9(2) . . . . ?
C43 Si9 C36 C35 -9.7(3) . . . . ?
C43 Si9 C36 C37 149.1(3) . . . . ?
C53 O5 C52 C51 -178.9(3) . . . . ?
C28 Si5 C23 Ce2 172.05(19) . . . . ?
C28 Si5 C23 C24 -87.7(3) . . . . ?
C28 Si5 C23 C27 69.2(3) . . . . ?
C32 Si6 C26 Ce2 73.2(2) . . . . ?
C32 Si6 C26 C25 -26.1(3) . . . . ?
C32 Si6 C26 C27 171.0(3) . . . . ?
C45 O1 C56 C55 178.0(3) . . . . ?
C22 Si4 C14 Ce1 148.25(19) . . . . ?
C22 Si4 C14 C15 51.6(3) . . . . ?
C22 Si4 C14 C13 -109.4(3) . . . . ?
C54 O6 C55 C56 -169.9(3) . . . . ?
C18 Si3 C12 Ce1 148.2(2) . . . . ?
C18 Si3 C12 C16 -112.3(3) . . . . ?
C18 Si3 C12 C13 43.1(3) . . . . ?
C17 Si3 C12 Ce1 -95.4(2) . . . . ?
C17 Si3 C12 C16 4.2(4) . . . . ?
C17 Si3 C12 C13 159.6(3) . . . . ?
C49 O3 C48 C47 -175.7(3) . . . . ?
C50 O4 C51 C52 -176.2(3) . . . . ?
C41 Si8 C34 Ce2 106.6(2) . . . . ?
C41 Si8 C34 C38 -158.0(3) . . . . ?
C41 Si8 C34 C35 8.4(3) . . . . ?
C56 O1 C45 C46 175.9(3) . . . . ?
C46 O2 C47 C48 179.8(3) . . . . ?
C51 O4 C50 C49 173.8(3) . . . . ?
C63 C58 C59 C60 0.2(6) . . . . ?
C63 C62 C61 C60 0.4(6) . . . . ?
C44 Si9 C36 Ce2 128.3(2) . . . . ?
C44 Si9 C36 C35 -129.4(3) . . . . ?
C44 Si9 C36 C37 29.3(3) . . . . ?
C62 C61 C60 C59 -0.9(6) . . . . ?
C31 Si6 C26 Ce2 -168.20(18) . . . . ?
C31 Si6 C26 C25 92.5(3) . . . . ?
C31 Si6 C26 C27 -70.4(3) . . . . ?
C9 Si2 C4 Ce1 176.67(19) . . . . ?
C9 Si2 C4 C3 79.2(3) . . . . ?
C9 Si2 C4 C5 -81.6(3) . . . . ?
C6 Si1 C1 Ce1 -143.2(2) . . . . ?
C6 Si1 C1 C5 118.2(3) . . . . ?
C6 Si1 C1 C2 -45.9(3) . . . . ?
C52 O5 C53 C54 175.8(3) . . . . ?
C8 Si1 C1 Ce1 -25.6(3) . . . . ?
C8 Si1 C1 C5 -124.1(3) . . . . ?
C8 Si1 C1 C2 71.7(3) . . . . ?
C40 Si8 C34 Ce2 -133.84(19) . . . . ?
C40 Si8 C34 C38 -38.4(3) . . . . ?
C40 Si8 C34 C35 128.0(3) . . . . ?
C59 C58 C63 C62 -0.7(6) . . . . ?
C57 C58 C63 C62 177.0(4) . . . . ?
C57 C58 C59 C60 -177.5(4) . . . . ?
C7 Si1 C1 Ce1 96.7(2) . . . . ?
C7 Si1 C1 C5 -1.9(3) . . . . ?
C7 Si1 C1 C2 -166.0(3) . . . . ?
C68 C67 C66 C65 0.1(7) . . . . ?
C67 C68 C69 C70 1.5(7) . . . . ?
C67 C66 C65 C70 1.8(7) . . . . ?
C67 C66 C65 C64 -176.7(4) . . . . ?
C69 C68 C67 C66 -1.8(7) . . . . ?
C69 C70 C65 C66 -2.1(7) . . . . ?
C69 C70 C65 C64 176.4(4) . . . . ?
C65 C70 C69 C68 0.5(7) . . . . ?
C72A C73A C74A C75A 0.0 . . . . ?
C73A C72A C77A C76A 0.0 . . . . ?
C73A C74A C75A C76A 0.0 . . . . ?
C74A C75A C76A C77A 0.0 . . . . ?
C75A C76A C77A C72A 0.0 . . . . ?
C77A C72A C73A C74A 0.0 . . . . ?
C71A C72A C73A C74A 179.6(7) . . . . ?
C71A C72A C77A C76A -179.6(7) . . . . ?
C71B C72B C73B C74B 173.0(11) . . . . ?
C71B C72B C77B C76B -172.8(12) . . . . ?
C72B C73B C74B C75B 0.0 . . . . ?
C73B C72B C77B C76B 0.0 . . . . ?
C73B C74B C75B C76B 0.0 . . . . ?
C74B C75B C76B C77B 0.0 . . . . ?
C75B C76B C77B C72B 0.0 . . . . ?
C77B C72B C73B C74B 0.0 . . . . ?
